data_1505863
loop_
_publ_author_name
'Han, Tao'
'Chen, Chuan-Feng'

_publ_section_title
;
 A triptycene-based bis(crown ether) host: complexation with both paraquat
 derivatives and dibenzylammonium salts.
;
_journal_issue 6
_journal_name_full 'Organic letters'
_journal_page_first 1069
_journal_page_last 1072
_journal_paper_doi 10.1021/ol053008s
_journal_volume 8
_journal_year 2006
_chemical_formula_sum 'C70 H84 F12 N2 O16 P2'
_chemical_formula_weight 1499.33
_chemical_name_systematic
; 
 ? 
;
_space_group_IT_number 2
_symmetry_cell_setting triclinic
_symmetry_space_group_name_Hall '-P 1'
_symmetry_space_group_name_H-M 'P -1'
_atom_sites_solution_hydrogens geom
_atom_sites_solution_primary direct
_atom_sites_solution_secondary difmap
_audit_creation_method SHELXL-97
_cell_angle_alpha 114.553(4)
_cell_angle_beta 91.187(4)
_cell_angle_gamma 102.178(5)
_cell_formula_units_Z 4
_cell_length_a 15.069(3)
_cell_length_b 24.790(6)
_cell_length_c 25.460(6)
_cell_measurement_reflns_used 4967
_cell_measurement_temperature 294(2)
_cell_measurement_theta_max 22.50
_cell_measurement_theta_min 2.30
_cell_volume 8393(3)
_computing_cell_refinement 'Bruker SMART'
_computing_data_collection 'Bruker SMART'
_computing_data_reduction 'Bruker SAINT'
_computing_molecular_graphics 'Bruker SHELXTL'
_computing_publication_material 'Bruker SHELXTL'
_computing_structure_refinement 'SHELXL-97 (Sheldrick, 1997)'
_computing_structure_solution 'SHELXS-97 (Sheldrick, 1990)'
_diffrn_ambient_temperature 294(2)
_diffrn_measured_fraction_theta_full 0.993
_diffrn_measured_fraction_theta_max 0.993
_diffrn_measurement_device_type 'CCD area detector'
_diffrn_measurement_method 'phi and omega scans'
_diffrn_radiation_monochromator graphite
_diffrn_radiation_source 'fine-focus sealed tube'
_diffrn_radiation_type MoK\a
_diffrn_radiation_wavelength 0.71073
_diffrn_reflns_av_R_equivalents 0.0453
_diffrn_reflns_av_sigmaI/netI 0.1516
_diffrn_reflns_limit_h_max 17
_diffrn_reflns_limit_h_min -17
_diffrn_reflns_limit_k_max 22
_diffrn_reflns_limit_k_min -29
_diffrn_reflns_limit_l_max 30
_diffrn_reflns_limit_l_min -30
_diffrn_reflns_number 43198
_diffrn_reflns_theta_full 25.00
_diffrn_reflns_theta_max 25.00
_diffrn_reflns_theta_min 0.97
_diffrn_standards_decay_% 0
_diffrn_standards_interval_count 0
_diffrn_standards_number 0
_exptl_absorpt_coefficient_mu 0.136
_exptl_absorpt_correction_T_max 1.000000
_exptl_absorpt_correction_T_min 0.740019
_exptl_absorpt_correction_type multi-scan
_exptl_absorpt_process_details sadabs
_exptl_crystal_colour red
_exptl_crystal_density_diffrn 1.187
_exptl_crystal_density_method 'not measured'
_exptl_crystal_F_000 3136
_exptl_crystal_size_max 0.22
_exptl_crystal_size_mid 0.20
_exptl_crystal_size_min 0.18
_platon_squeeze_details ' ? '
_refine_diff_density_max 0.858
_refine_diff_density_min -0.461
_refine_diff_density_rms 0.067
_refine_ls_extinction_method none
_refine_ls_goodness_of_fit_ref 0.930
_refine_ls_hydrogen_treatment constr
_refine_ls_matrix_type full
_refine_ls_number_parameters 1865
_refine_ls_number_reflns 29368
_refine_ls_number_restraints 275
_refine_ls_restrained_S_all 1.012
_refine_ls_R_factor_all 0.2435
_refine_ls_R_factor_gt 0.1056
_refine_ls_shift/su_max 0.005
_refine_ls_shift/su_mean 0.002
_refine_ls_structure_factor_coef Fsqd
_refine_ls_weighting_details 'calc w=1/[\s^2^(Fo^2^)+(0.1433P)^2^+0.0000P] where P=(Fo^2^+2Fc^2^)/3'
_refine_ls_weighting_scheme calc
_refine_ls_wR_factor_gt 0.2819
_refine_ls_wR_factor_ref 0.3210
_reflns_number_gt 8360
_reflns_number_total 29368
_reflns_threshold_expression >2sigma(I)
_cod_data_source_file ol053008ssi20060216_040927.cif
_cod_data_source_block 50601d
_cod_depositor_comments
;
The following automatic conversions were performed:

'_symmetry_cell_setting' value 'Triclinic' changed to 'triclinic'
according to /home/saulius/struct/CIF-dictionaries/cif_core.dic
dictionary named 'cif_core.dic' version 2.4.1 from 2010-06-29.

Automatic conversion script
Id: cif_fix_values 1715 2011-07-08 13:25:40Z adriana 
;
_cod_original_sg_symbol_H-M P-1
_cod_database_code 1505863

loop_
_symmetry_equiv_pos_as_xyz
'x, y, z'
'-x, -y, -z'

loop_
_atom_site_label
_atom_site_type_symbol
_atom_site_fract_x
_atom_site_fract_y
_atom_site_fract_z
_atom_site_U_iso_or_equiv
_atom_site_adp_type
_atom_site_occupancy
_atom_site_symmetry_multiplicity
_atom_site_calc_flag
_atom_site_refinement_flags
N1 N 0.1329(4) 0.3818(2) 0.3241(2) 0.0571(14) Uani 1 1 d .
N2 N 0.3312(5) 0.1502(3) 0.1506(3) 0.0746(17) Uani 1 1 d .
N3 N -0.0042(4) 0.2594(3) 0.7169(3) 0.0685(16) Uani 1 1 d .
N4 N 0.4463(4) 0.2945(3) 0.8224(3) 0.0655(16) Uani 1 1 d .
O1 O -0.0478(3) 0.3237(2) 0.3734(2) 0.0826(15) Uani 1 1 d .
O2 O -0.1329(4) 0.3634(3) 0.3003(3) 0.0984(17) Uani 1 1 d .
O3 O -0.0308(3) 0.4075(2) 0.2290(3) 0.0928(16) Uani 1 1 d .
O4 O 0.1546(3) 0.4196(2) 0.2092(2) 0.0789(14) Uani 1 1 d .
O5 O 0.2876(3) 0.4896(2) 0.2912(2) 0.0775(14) Uani 1 1 d .
O6 O 0.2762(4) 0.5530(2) 0.4133(2) 0.0975(18) Uani 1 1 d .
O7 O 0.2392(3) 0.4774(2) 0.4766(2) 0.0713(13) Uani 1 1 d .
O8 O 0.1022(3) 0.3617(2) 0.4421(2) 0.0768(14) Uani 1 1 d .
O9 O 0.3141(4) 0.0615(2) 0.2140(2) 0.0847(15) Uani 1 1 d .
O10 O 0.5095(5) 0.1017(3) 0.2219(3) 0.115(2) Uani 1 1 d .
O11 O 0.5903(4) 0.1920(3) 0.1930(3) 0.121(2) Uani 1 1 d .
O12 O 0.5252(5) 0.2561(3) 0.1368(4) 0.132(2) Uani 1 1 d .
O13 O 0.4407(7) 0.1948(4) 0.0366(4) 0.209(4) Uani 1 1 d DU
O14 O 0.2840(7) 0.0883(4) -0.0168(4) 0.201(4) Uani 1 1 d DU
O15 O 0.1573(5) 0.0258(4) 0.0230(3) 0.155(3) Uani 1 1 d .
O16 O 0.1734(4) 0.0320(2) 0.1391(3) 0.0973(17) Uani 1 1 d .
O17 O 0.5755(3) 0.3173(2) 0.73047(18) 0.0677(13) Uani 1 1 d .
O18 O 0.6141(5) 0.2072(3) 0.7260(3) 0.132(2) Uani 1 1 d .
O19 O 0.5558(8) 0.1535(4) 0.7926(5) 0.216(4) Uani 1 1 d U
O20 O 0.3857(6) 0.1701(3) 0.8465(3) 0.134(3) Uani 1 1 d .
O21 O 0.3542(4) 0.2679(3) 0.9261(3) 0.1052(18) Uani 1 1 d .
O22 O 0.4727(6) 0.3888(4) 0.9898(3) 0.129(2) Uani 1 1 d .
O23 O 0.5828(5) 0.4446(3) 0.9379(3) 0.115(2) Uani 1 1 d .
O24 O 0.5661(3) 0.4180(2) 0.8184(2) 0.0729(14) Uani 1 1 d .
O25 O -0.0035(3) 0.3673(2) 0.6741(2) 0.0820(15) Uani 1 1 d .
O26 O -0.1495(5) 0.3904(4) 0.7454(4) 0.150(3) Uani 1 1 d U
O27 O -0.1441(5) 0.3531(3) 0.8326(3) 0.130(2) Uani 1 1 d .
O28 O -0.0938(4) 0.2450(3) 0.8350(3) 0.114(2) Uani 1 1 d .
O29 O -0.0930(5) 0.1372(3) 0.7598(3) 0.120(2) Uani 1 1 d .
O30 O -0.1589(5) 0.0916(3) 0.6390(3) 0.133(2) Uani 1 1 d U
O31 O -0.0924(3) 0.1410(2) 0.5613(2) 0.0887(16) Uani 1 1 d .
O32 O 0.0105(3) 0.2656(2) 0.5907(2) 0.0709(13) Uani 1 1 d .
C1 C -0.0187(5) 0.1069(3) 0.3009(4) 0.076(2) Uani 1 1 d .
C2 C 0.0072(5) 0.1762(3) 0.3393(3) 0.072(2) Uani 1 1 d .
C3 C -0.0387(5) 0.2175(4) 0.3382(3) 0.076(2) Uani 1 1 d .
H3A H -0.0923 0.2039 0.3129 0.091 Uiso 1 1 calc R
C4 C -0.0075(5) 0.2793(3) 0.3739(3) 0.0651(19) Uani 1 1 d .
C5 C 0.0737(5) 0.2986(3) 0.4110(3) 0.0647(19) Uani 1 1 d .
C6 C 0.1184(5) 0.2581(3) 0.4146(3) 0.0664(19) Uani 1 1 d .
H6A H 0.1713 0.2718 0.4406 0.080 Uiso 1 1 calc R
C7 C 0.0850(5) 0.1954(3) 0.3792(3) 0.0642(19) Uani 1 1 d .
C8 C 0.1274(6) 0.1445(3) 0.3774(3) 0.075(2) Uani 1 1 d .
C9 C 0.1457(6) 0.1128(3) 0.3140(3) 0.068(2) Uani 1 1 d .
C10 C 0.2281(6) 0.1027(3) 0.2951(4) 0.074(2) Uani 1 1 d .
H10A H 0.2795 0.1160 0.3221 0.089 Uiso 1 1 calc R
C11 C 0.2355(7) 0.0725(3) 0.2356(4) 0.077(2) Uani 1 1 d .
C12 C 0.1582(7) 0.0577(3) 0.1972(4) 0.075(2) Uani 1 1 d .
C13 C 0.0757(6) 0.0673(3) 0.2153(4) 0.081(2) Uani 1 1 d .
H13A H 0.0248 0.0556 0.1883 0.098 Uiso 1 1 calc R
C14 C 0.0689(6) 0.0947(3) 0.2744(4) 0.074(2) Uani 1 1 d .
C15 C -0.0257(7) 0.0786(4) 0.3430(4) 0.086(2) Uani 1 1 d .
C16 C -0.1003(7) 0.0345(4) 0.3416(4) 0.101(3) Uani 1 1 d .
H16A H -0.1516 0.0204 0.3142 0.121 Uiso 1 1 calc R
C17 C -0.0948(9) 0.0130(5) 0.3824(6) 0.136(4) Uani 1 1 d U
H17A H -0.1449 -0.0163 0.3822 0.163 Uiso 1 1 calc R
C18 C -0.0205(10) 0.0312(5) 0.4247(5) 0.126(4) Uani 1 1 d .
H18A H -0.0215 0.0155 0.4521 0.151 Uiso 1 1 calc R
C19 C 0.0533(7) 0.0729(4) 0.4237(4) 0.101(3) Uani 1 1 d .
H19A H 0.1051 0.0855 0.4503 0.121 Uiso 1 1 calc R
C20 C 0.0517(6) 0.0968(4) 0.3832(4) 0.085(2) Uani 1 1 d .
C21 C -0.1009(5) 0.0842(4) 0.2562(4) 0.108(3) Uani 1 1 d .
H21A H -0.1537 0.0932 0.2754 0.162 Uiso 1 1 calc R
H21B H -0.1110 0.0409 0.2339 0.162 Uiso 1 1 calc R
H21C H -0.0906 0.1041 0.2308 0.162 Uiso 1 1 calc R
C22 C 0.2131(6) 0.1675(3) 0.4212(3) 0.092(2) Uani 1 1 d .
H22A H 0.1975 0.1867 0.4599 0.138 Uiso 1 1 calc R
H22B H 0.2577 0.1965 0.4137 0.138 Uiso 1 1 calc R
H22C H 0.2380 0.1336 0.4174 0.138 Uiso 1 1 calc R
C23 C -0.1430(6) 0.3067(4) 0.3522(4) 0.097(3) Uani 1 1 d .
H23A H -0.1793 0.2944 0.3782 0.116 Uiso 1 1 calc R
H23B H -0.1550 0.2726 0.3139 0.116 Uiso 1 1 calc R
C24 C -0.1673(5) 0.3597(4) 0.3493(4) 0.090(3) Uani 1 1 d .
H24A H -0.2331 0.3542 0.3458 0.108 Uiso 1 1 calc R
H24B H -0.1402 0.3966 0.3840 0.108 Uiso 1 1 calc R
C25 C -0.1552(6) 0.4075(5) 0.2873(5) 0.117(3) Uani 1 1 d .
H25A H -0.1263 0.4476 0.3179 0.140 Uiso 1 1 calc R
H25B H -0.2209 0.4029 0.2854 0.140 Uiso 1 1 calc R
C26 C -0.1250(6) 0.4031(4) 0.2312(5) 0.110(3) Uani 1 1 d .
H26A H -0.1583 0.3644 0.2005 0.132 Uiso 1 1 calc R
H26B H -0.1407 0.4354 0.2236 0.132 Uiso 1 1 calc R
C27 C 0.0009(6) 0.4065(4) 0.1774(4) 0.101(3) Uani 1 1 d .
H27A H 0.0164 0.4478 0.1804 0.121 Uiso 1 1 calc R
H27B H -0.0475 0.3823 0.1454 0.121 Uiso 1 1 calc R
C28 C 0.0826(6) 0.3805(4) 0.1650(3) 0.097(3) Uani 1 1 d .
H28A H 0.0689 0.3400 0.1639 0.116 Uiso 1 1 calc R
H28B H 0.1000 0.3772 0.1275 0.116 Uiso 1 1 calc R
C29 C 0.2360(5) 0.4034(3) 0.2012(3) 0.070(2) Uani 1 1 d .
C30 C 0.2537(6) 0.3534(4) 0.1551(4) 0.092(3) Uani 1 1 d .
H30A H 0.2074 0.3286 0.1247 0.111 Uiso 1 1 calc R
C31 C 0.3352(8) 0.3400(4) 0.1532(5) 0.105(3) Uani 1 1 d .
H31A H 0.3444 0.3046 0.1236 0.126 Uiso 1 1 calc R
C32 C 0.4041(7) 0.3791(5) 0.1952(5) 0.113(3) Uani 1 1 d .
H32A H 0.4622 0.3717 0.1922 0.135 Uiso 1 1 calc R
C33 C 0.3919(6) 0.4274(4) 0.2404(4) 0.089(3) Uani 1 1 d .
H33A H 0.4406 0.4519 0.2692 0.107 Uiso 1 1 calc R
C34 C 0.3097(6) 0.4417(4) 0.2456(4) 0.071(2) Uani 1 1 d .
C35 C 0.3637(5) 0.5308(4) 0.3340(4) 0.093(3) Uani 1 1 d .
H35A H 0.3926 0.5084 0.3499 0.112 Uiso 1 1 calc R
H35B H 0.4087 0.5496 0.3161 0.112 Uiso 1 1 calc R
C36 C 0.3316(6) 0.5759(4) 0.3786(4) 0.108(3) Uani 1 1 d .
H36A H 0.2962 0.5943 0.3615 0.130 Uiso 1 1 calc R
H36B H 0.3836 0.6076 0.4036 0.130 Uiso 1 1 calc R
C37 C 0.3179(6) 0.5660(4) 0.4678(4) 0.099(3) Uani 1 1 d .
H37A H 0.3389 0.6100 0.4897 0.119 Uiso 1 1 calc R
H37B H 0.3710 0.5489 0.4630 0.119 Uiso 1 1 calc R
C38 C 0.2580(5) 0.5422(3) 0.5005(3) 0.081(2) Uani 1 1 d .
H38A H 0.2862 0.5593 0.5404 0.097 Uiso 1 1 calc R
H38B H 0.2011 0.5546 0.5008 0.097 Uiso 1 1 calc R
C39 C 0.1967(5) 0.4536(3) 0.5143(3) 0.082(2) Uani 1 1 d .
H39A H 0.1389 0.4649 0.5220 0.098 Uiso 1 1 calc R
H39B H 0.2356 0.4705 0.5510 0.098 Uiso 1 1 calc R
C40 C 0.1808(5) 0.3851(3) 0.4860(3) 0.082(2) Uani 1 1 d .
H40A H 0.2341 0.3733 0.4682 0.098 Uiso 1 1 calc R
H40B H 0.1690 0.3690 0.5146 0.098 Uiso 1 1 calc R
C41 C 0.3825(8) 0.0598(4) 0.2525(4) 0.111(3) Uani 1 1 d .
H41A H 0.3591 0.0274 0.2642 0.133 Uiso 1 1 calc R
H41B H 0.3984 0.0983 0.2871 0.133 Uiso 1 1 calc R
C42 C 0.4638(7) 0.0489(4) 0.2231(4) 0.110(3) Uani 1 1 d .
H42A H 0.5028 0.0357 0.2437 0.132 Uiso 1 1 calc R
H42B H 0.4459 0.0171 0.1837 0.132 Uiso 1 1 calc R
C43 C 0.5915(9) 0.1020(6) 0.2030(6) 0.167(5) Uani 1 1 d .
H43A H 0.5837 0.0775 0.1612 0.200 Uiso 1 1 calc R
H43B H 0.6257 0.0838 0.2210 0.200 Uiso 1 1 calc R
C44 C 0.6419(7) 0.1630(7) 0.2163(5) 0.138(4) Uani 1 1 d .
H44A H 0.6555 0.1864 0.2581 0.166 Uiso 1 1 calc R
H44B H 0.6994 0.1617 0.1999 0.166 Uiso 1 1 calc R
C45 C 0.6347(8) 0.2525(6) 0.2054(5) 0.152(4) Uani 1 1 d .
H45A H 0.6816 0.2528 0.1799 0.182 Uiso 1 1 calc R
H45B H 0.6639 0.2735 0.2452 0.182 Uiso 1 1 calc R
C46 C 0.5691(9) 0.2833(5) 0.1970(5) 0.149(4) Uani 1 1 d .
H46A H 0.5993 0.3257 0.2080 0.179 Uiso 1 1 calc R
H46B H 0.5224 0.2824 0.2224 0.179 Uiso 1 1 calc R
C47 C 0.5695(7) 0.2624(4) 0.0927(4) 0.119(4) Uani 1 1 d G
C48 C 0.6549(7) 0.3013(4) 0.1002(5) 0.196(7) Uani 1 1 d G
H48A H 0.6872 0.3239 0.1372 0.235 Uiso 1 1 calc R
C49 C 0.6920(5) 0.3063(4) 0.0524(7) 0.199(7) Uani 1 1 d G
H49A H 0.7491 0.3323 0.0575 0.239 Uiso 1 1 calc R
C50 C 0.6437(9) 0.2726(5) -0.0029(5) 0.219(7) Uani 1 1 d GU
H50A H 0.6685 0.2759 -0.0348 0.263 Uiso 1 1 calc R
C51 C 0.5584(9) 0.2337(5) -0.0104(4) 0.234(5) Uani 1 1 d GU
H51A H 0.5261 0.2111 -0.0474 0.280 Uiso 1 1 calc R
C52 C 0.5213(6) 0.2286(4) 0.0374(5) 0.206(5) Uani 1 1 d GD
C53 C 0.3623(7) 0.1882(5) -0.0001(7) 0.234(5) Uani 1 1 d D
H53A H 0.3805 0.2104 -0.0233 0.280 Uiso 1 1 calc R
H53B H 0.3181 0.2066 0.0241 0.280 Uiso 1 1 calc R
C54 C 0.3193(10) 0.1260(6) -0.0381(5) 0.206(5) Uani 1 1 d D
H54A H 0.2711 0.1264 -0.0637 0.247 Uiso 1 1 calc R
H54B H 0.3643 0.1089 -0.0624 0.247 Uiso 1 1 calc R
C55 C 0.2022(11) 0.0462(7) -0.0540(6) 0.189(6) Uani 1 1 d U
H55A H 0.1559 0.0680 -0.0544 0.227 Uiso 1 1 calc R
H55B H 0.2158 0.0255 -0.0935 0.227 Uiso 1 1 calc R
C56 C 0.1721(10) 0.0054(7) -0.0322(6) 0.190(6) Uani 1 1 d .
H56A H 0.1154 -0.0216 -0.0557 0.228 Uiso 1 1 calc R
H56B H 0.2162 -0.0193 -0.0378 0.228 Uiso 1 1 calc R
C57 C 0.1194(8) -0.0238(6) 0.0402(5) 0.157(5) Uani 1 1 d .
H57A H 0.0668 -0.0521 0.0129 0.189 Uiso 1 1 calc R
H57B H 0.1651 -0.0461 0.0401 0.189 Uiso 1 1 calc R
C58 C 0.0927(7) 0.0035(5) 0.0979(4) 0.129(4) Uani 1 1 d .
H58A H 0.0590 0.0335 0.1003 0.154 Uiso 1 1 calc R
H58B H 0.0535 -0.0277 0.1062 0.154 Uiso 1 1 calc R
C59 C 0.2184(5) 0.3834(3) 0.3389(3) 0.0641(19) Uani 1 1 d .
H59A H 0.2534 0.4174 0.3704 0.077 Uiso 1 1 calc R
C60 C 0.2558(4) 0.3352(3) 0.3082(3) 0.066(2) Uani 1 1 d .
H60A H 0.3156 0.3363 0.3194 0.080 Uiso 1 1 calc R
C61 C 0.2051(5) 0.2854(3) 0.2609(3) 0.0572(18) Uani 1 1 d .
C62 C 0.1154(5) 0.2829(3) 0.2478(3) 0.078(2) Uani 1 1 d .
H62A H 0.0784 0.2484 0.2176 0.093 Uiso 1 1 calc R
C63 C 0.0814(4) 0.3318(4) 0.2796(3) 0.069(2) Uani 1 1 d .
H63A H 0.0207 0.3306 0.2705 0.083 Uiso 1 1 calc R
C64 C 0.3647(5) 0.1811(4) 0.2068(4) 0.077(2) Uani 1 1 d .
H64A H 0.4155 0.1736 0.2214 0.092 Uiso 1 1 calc R
C65 C 0.3229(5) 0.2238(3) 0.2421(3) 0.070(2) Uani 1 1 d .
H65A H 0.3469 0.2461 0.2811 0.085 Uiso 1 1 calc R
C66 C 0.2472(5) 0.2354(3) 0.2230(3) 0.0658(19) Uani 1 1 d .
C67 C 0.2132(5) 0.2001(4) 0.1647(4) 0.079(2) Uani 1 1 d .
H67A H 0.1603 0.2050 0.1495 0.095 Uiso 1 1 calc R
C68 C 0.2566(6) 0.1592(4) 0.1304(4) 0.090(3) Uani 1 1 d .
H68A H 0.2338 0.1364 0.0913 0.108 Uiso 1 1 calc R
C69 C 0.0936(4) 0.4352(3) 0.3566(3) 0.078(2) Uani 1 1 d .
H69A H 0.1386 0.4665 0.3872 0.117 Uiso 1 1 calc R
H69B H 0.0410 0.4225 0.3731 0.117 Uiso 1 1 calc R
H69C H 0.0758 0.4511 0.3305 0.117 Uiso 1 1 calc R
C70 C 0.3790(6) 0.1043(4) 0.1107(4) 0.106(3) Uani 1 1 d .
H70A H 0.3468 0.0853 0.0721 0.158 Uiso 1 1 calc R
H70B H 0.3802 0.0737 0.1243 0.158 Uiso 1 1 calc R
H70C H 0.4405 0.1246 0.1101 0.158 Uiso 1 1 calc R
C71 C 0.3491(4) 0.3503(3) 0.6071(3) 0.0527(17) Uani 1 1 d .
C72 C 0.4076(4) 0.3644(3) 0.6634(3) 0.0475(16) Uani 1 1 d .
C73 C 0.4649(4) 0.3301(3) 0.6697(3) 0.0519(17) Uani 1 1 d .
H73A H 0.4677 0.2940 0.6383 0.062 Uiso 1 1 calc R
C74 C 0.5178(4) 0.3486(3) 0.7217(3) 0.0508(16) Uani 1 1 d .
C75 C 0.5108(4) 0.4028(3) 0.7682(3) 0.0536(17) Uani 1 1 d .
C76 C 0.4531(4) 0.4358(3) 0.7625(3) 0.0598(18) Uani 1 1 d .
H76A H 0.4484 0.4711 0.7941 0.072 Uiso 1 1 calc R
C77 C 0.4009(4) 0.4168(3) 0.7094(3) 0.0508(16) Uani 1 1 d .
C78 C 0.3361(4) 0.4518(3) 0.6974(3) 0.0578(18) Uani 1 1 d .
C79 C 0.2441(4) 0.4036(3) 0.6706(3) 0.0523(17) Uani 1 1 d .
C80 C 0.1611(4) 0.4104(3) 0.6877(3) 0.0563(17) Uani 1 1 d .
H80A H 0.1567 0.4465 0.7186 0.068 Uiso 1 1 calc R
C81 C 0.0830(5) 0.3650(3) 0.6601(3) 0.0610(18) Uani 1 1 d .
C82 C 0.0916(4) 0.3108(3) 0.6150(3) 0.0613(18) Uani 1 1 d .
C83 C 0.1760(4) 0.3022(3) 0.5952(3) 0.0547(17) Uani 1 1 d .
H83A H 0.1813 0.2661 0.5647 0.066 Uiso 1 1 calc R
C84 C 0.2519(4) 0.3513(3) 0.6240(3) 0.0518(16) Uani 1 1 d .
C85 C 0.3804(4) 0.4076(3) 0.5965(4) 0.0642(19) Uani 1 1 d .
C86 C 0.4118(5) 0.4103(4) 0.5477(4) 0.081(2) Uani 1 1 d .
H86A H 0.4150 0.3750 0.5156 0.097 Uiso 1 1 calc R
C87 C 0.4394(6) 0.4680(6) 0.5473(5) 0.115(3) Uani 1 1 d .
H87A H 0.4617 0.4708 0.5145 0.137 Uiso 1 1 calc R
C88 C 0.4339(6) 0.5190(5) 0.5936(6) 0.109(3) Uani 1 1 d U
H88A H 0.4526 0.5563 0.5918 0.131 Uiso 1 1 calc R
C89 C 0.4029(5) 0.5182(3) 0.6419(4) 0.086(2) Uani 1 1 d .
H89A H 0.4006 0.5544 0.6734 0.103 Uiso 1 1 calc R
C90 C 0.3734(4) 0.4611(4) 0.6445(4) 0.067(2) Uani 1 1 d .
C91 C 0.3563(4) 0.2920(3) 0.5554(3) 0.0663(19) Uani 1 1 d .
H91A H 0.4188 0.2949 0.5478 0.100 Uiso 1 1 calc R
H91B H 0.3191 0.2868 0.5218 0.100 Uiso 1 1 calc R
H91C H 0.3354 0.2576 0.5641 0.100 Uiso 1 1 calc R
C92 C 0.3295(4) 0.5093(3) 0.7498(3) 0.078(2) Uani 1 1 d .
H92A H 0.2875 0.5283 0.7391 0.117 Uiso 1 1 calc R
H92B H 0.3888 0.5372 0.7630 0.117 Uiso 1 1 calc R
H92C H 0.3083 0.4989 0.7804 0.117 Uiso 1 1 calc R
C93 C 0.5936(5) 0.2678(4) 0.6797(3) 0.082(2) Uani 1 1 d .
H93A H 0.6186 0.2832 0.6524 0.098 Uiso 1 1 calc R
H93B H 0.5370 0.2373 0.6606 0.098 Uiso 1 1 calc R
C94 C 0.6582(7) 0.2402(4) 0.6967(5) 0.115(3) Uani 1 1 d .
H94A H 0.6803 0.2131 0.6624 0.139 Uiso 1 1 calc R
H94B H 0.7102 0.2717 0.7219 0.139 Uiso 1 1 calc R
C95 C 0.6596(9) 0.1693(6) 0.7347(7) 0.158(5) Uani 1 1 d .
H95A H 0.7170 0.1938 0.7589 0.190 Uiso 1 1 calc R
H95B H 0.6742 0.1422 0.6974 0.190 Uiso 1 1 calc R
C96 C 0.6136(10) 0.1341(7) 0.7603(7) 0.174(6) Uani 1 1 d .
H96A H 0.5831 0.0947 0.7294 0.209 Uiso 1 1 calc R
H96B H 0.6589 0.1270 0.7827 0.209 Uiso 1 1 calc R
C97 C 0.5040(12) 0.1199(7) 0.8216(7) 0.198(6) Uani 1 1 d U
H97A H 0.5218 0.1419 0.8632 0.238 Uiso 1 1 calc R
H97B H 0.5181 0.0802 0.8088 0.238 Uiso 1 1 calc R
C98 C 0.4037(11) 0.1113(6) 0.8087(6) 0.186(5) Uani 1 1 d U
H98A H 0.3874 0.1013 0.7681 0.223 Uiso 1 1 calc R
H98B H 0.3694 0.0789 0.8175 0.223 Uiso 1 1 calc R
C99 C 0.2980(7) 0.1723(5) 0.8435(5) 0.124(4) Uani 1 1 d G
C100 C 0.2278(10) 0.1281(4) 0.8023(4) 0.187(7) Uani 1 1 d G
H10B H 0.2400 0.0928 0.7740 0.224 Uiso 1 1 calc R
C101 C 0.1395(8) 0.1365(5) 0.8032(4) 0.234(10) Uani 1 1 d G
H10C H 0.0925 0.1069 0.7756 0.281 Uiso 1 1 calc R
C102 C 0.1212(6) 0.1891(7) 0.8455(6) 0.189(7) Uani 1 1 d G
H10D H 0.0621 0.1947 0.8461 0.226 Uiso 1 1 calc R
C103 C 0.1914(8) 0.2333(4) 0.8867(4) 0.151(4) Uani 1 1 d G
H10E H 0.1792 0.2686 0.9150 0.181 Uiso 1 1 calc R
C104 C 0.2798(7) 0.2249(4) 0.8858(4) 0.109(3) Uani 1 1 d G
C105 C 0.3360(8) 0.3150(5) 0.9760(5) 0.134(4) Uani 1 1 d .
H10F H 0.2941 0.2979 0.9967 0.161 Uiso 1 1 calc R
H10G H 0.3080 0.3413 0.9652 0.161 Uiso 1 1 calc R
C106 C 0.4249(10) 0.3510(6) 1.0142(5) 0.140(4) Uani 1 1 d .
H10H H 0.4135 0.3757 1.0533 0.168 Uiso 1 1 calc R
H10I H 0.4609 0.3235 1.0161 0.168 Uiso 1 1 calc R
C107 C 0.5594(10) 0.4166(6) 1.0166(5) 0.132(4) Uani 1 1 d .
H10J H 0.5942 0.3859 1.0091 0.158 Uiso 1 1 calc R
H10K H 0.5581 0.4367 1.0583 0.158 Uiso 1 1 calc R
C108 C 0.6057(8) 0.4622(7) 0.9963(4) 0.155(5) Uani 1 1 d .
H10L H 0.5898 0.5007 1.0184 0.186 Uiso 1 1 calc R
H10M H 0.6714 0.4690 1.0040 0.186 Uiso 1 1 calc R
C109 C 0.6303(6) 0.4845(4) 0.9158(4) 0.103(3) Uani 1 1 d .
H10N H 0.6878 0.4743 0.9043 0.124 Uiso 1 1 calc R
H10O H 0.6435 0.5263 0.9453 0.124 Uiso 1 1 calc R
C110 C 0.5719(5) 0.4777(3) 0.8647(3) 0.084(2) Uani 1 1 d .
H11A H 0.5113 0.4821 0.8749 0.101 Uiso 1 1 calc R
H11B H 0.5982 0.5091 0.8523 0.101 Uiso 1 1 calc R
C111 C -0.0176(4) 0.4276(3) 0.7081(3) 0.080(2) Uani 1 1 d .
H11C H 0.0045 0.4545 0.6898 0.096 Uiso 1 1 calc R
H11D H 0.0150 0.4450 0.7469 0.096 Uiso 1 1 calc R
C112 C -0.1167(5) 0.4200(4) 0.7106(4) 0.095(3) Uani 1 1 d .
H11E H -0.1303 0.4599 0.7260 0.114 Uiso 1 1 calc R
H11F H -0.1485 0.3966 0.6715 0.114 Uiso 1 1 calc R
C113 C -0.1667(11) 0.4203(5) 0.7954(6) 0.173(6) Uani 1 1 d .
H11G H -0.2138 0.4401 0.7914 0.207 Uiso 1 1 calc R
H11H H -0.1122 0.4525 0.8155 0.207 Uiso 1 1 calc R
C114 C -0.1946(6) 0.3933(5) 0.8326(5) 0.119(4) Uani 1 1 d .
H11O H -0.1891 0.4251 0.8719 0.143 Uiso 1 1 calc R
H11P H -0.2585 0.3717 0.8210 0.143 Uiso 1 1 calc R
C115 C -0.1467(9) 0.3364(5) 0.8787(5) 0.136(4) Uani 1 1 d .
H11I H -0.2065 0.3104 0.8755 0.164 Uiso 1 1 calc R
H11J H -0.1379 0.3728 0.9151 0.164 Uiso 1 1 calc R
C116 C -0.0771(8) 0.3042(4) 0.8790(5) 0.137(4) Uani 1 1 d .
H11K H -0.0189 0.3275 0.8756 0.164 Uiso 1 1 calc R
H11L H -0.0716 0.3024 0.9163 0.164 Uiso 1 1 calc R
C117 C -0.1410(7) 0.1975(5) 0.8441(5) 0.103(3) Uani 1 1 d .
C118 C -0.1857(7) 0.2040(5) 0.8928(6) 0.120(3) Uani 1 1 d .
H11M H -0.1850 0.2429 0.9209 0.144 Uiso 1 1 calc R
C119 C -0.2318(7) 0.1529(7) 0.9004(6) 0.140(4) Uani 1 1 d .
H11N H -0.2637 0.1574 0.9322 0.168 Uiso 1 1 calc R
C120 C -0.2289(9) 0.0964(6) 0.8600(7) 0.146(5) Uani 1 1 d .
H12B H -0.2575 0.0622 0.8652 0.176 Uiso 1 1 calc R
C121 C -0.1853(9) 0.0891(6) 0.8128(6) 0.139(4) Uani 1 1 d .
H12C H -0.1845 0.0499 0.7858 0.166 Uiso 1 1 calc R
C122 C -0.1418(6) 0.1388(5) 0.8038(5) 0.098(3) Uani 1 1 d .
C123 C -0.0904(10) 0.0766(5) 0.7111(7) 0.179(6) Uani 1 1 d .
H12D H -0.0346 0.0812 0.6935 0.215 Uiso 1 1 calc R
H12E H -0.0897 0.0472 0.7270 0.215 Uiso 1 1 calc R
C124 C -0.1630(12) 0.0548(5) 0.6697(6) 0.172(6) Uani 1 1 d .
H12F H -0.2190 0.0541 0.6878 0.206 Uiso 1 1 calc R
H12G H -0.1639 0.0132 0.6426 0.206 Uiso 1 1 calc R
C125 C -0.1796(8) 0.0607(5) 0.5799(5) 0.136(4) Uani 1 1 d .
H12H H -0.2398 0.0332 0.5709 0.163 Uiso 1 1 calc R
H12I H -0.1359 0.0361 0.5645 0.163 Uiso 1 1 calc R
C126 C -0.1785(6) 0.1008(4) 0.5512(4) 0.107(3) Uani 1 1 d .
H12J H -0.1950 0.0762 0.5097 0.128 Uiso 1 1 calc R
H12K H -0.2239 0.1243 0.5653 0.128 Uiso 1 1 calc R
C127 C -0.0813(5) 0.1705(4) 0.5236(3) 0.083(2) Uani 1 1 d .
H12L H -0.1275 0.1935 0.5277 0.100 Uiso 1 1 calc R
H12M H -0.0883 0.1403 0.4835 0.100 Uiso 1 1 calc R
C128 C 0.0100(5) 0.2118(3) 0.5390(3) 0.079(2) Uani 1 1 d .
H12N H 0.0549 0.1916 0.5454 0.094 Uiso 1 1 calc R
H12O H 0.0259 0.2227 0.5073 0.094 Uiso 1 1 calc R
C129 C 0.0418(6) 0.2163(4) 0.6898(3) 0.086(2) Uani 1 1 d .
H12A H 0.0112 0.1799 0.6588 0.104 Uiso 1 1 calc R
C130 C 0.1305(5) 0.2244(4) 0.7066(3) 0.086(2) Uani 1 1 d .
H13B H 0.1605 0.1940 0.6866 0.103 Uiso 1 1 calc R
C131 C 0.1781(5) 0.2772(3) 0.7529(3) 0.0591(18) Uani 1 1 d .
C132 C 0.1299(5) 0.3198(4) 0.7781(4) 0.094(3) Uani 1 1 d .
H13C H 0.1594 0.3563 0.8093 0.113 Uiso 1 1 calc R
C133 C 0.0398(6) 0.3118(4) 0.7601(4) 0.093(3) Uani 1 1 d .
H13D H 0.0099 0.3428 0.7780 0.111 Uiso 1 1 calc R
C134 C 0.4094(5) 0.2492(3) 0.7719(3) 0.074(2) Uani 1 1 d .
H13E H 0.4420 0.2203 0.7522 0.088 Uiso 1 1 calc R
C135 C 0.3236(5) 0.2435(3) 0.7474(3) 0.073(2) Uani 1 1 d .
H13F H 0.2995 0.2114 0.7113 0.087 Uiso 1 1 calc R
C136 C 0.2734(5) 0.2850(3) 0.7759(3) 0.0646(19) Uani 1 1 d .
C137 C 0.3155(5) 0.3330(4) 0.8281(3) 0.077(2) Uani 1 1 d .
H13G H 0.2856 0.3632 0.8486 0.092 Uiso 1 1 calc R
C138 C 0.4014(5) 0.3360(4) 0.8495(3) 0.076(2) Uani 1 1 d .
H13H H 0.4288 0.3686 0.8846 0.092 Uiso 1 1 calc R
C139 C -0.1025(4) 0.2480(3) 0.6985(3) 0.086(2) Uani 1 1 d .
H13I H -0.1223 0.2088 0.6657 0.129 Uiso 1 1 calc R
H13J H -0.1124 0.2793 0.6877 0.129 Uiso 1 1 calc R
H13K H -0.1366 0.2485 0.7300 0.129 Uiso 1 1 calc R
C140 C 0.5350(5) 0.2971(3) 0.8494(3) 0.080(2) Uani 1 1 d .
H14A H 0.5515 0.3327 0.8859 0.120 Uiso 1 1 calc R
H14B H 0.5807 0.2990 0.8241 0.120 Uiso 1 1 calc R
H14C H 0.5308 0.2612 0.8559 0.120 Uiso 1 1 calc R
P1 P 0.5106(2) 0.28788(14) 0.38561(12) 0.1267(11) Uani 1 1 d D
F1 F 0.4068(5) 0.2918(4) 0.3880(3) 0.270(4) Uani 1 1 d DU
F2 F 0.5359(6) 0.3577(3) 0.4236(3) 0.276(4) Uani 1 1 d DU
F3 F 0.5094(5) 0.2835(3) 0.4455(2) 0.208(3) Uani 1 1 d DU
F4 F 0.4719(7) 0.2202(3) 0.3522(4) 0.321(5) Uani 1 1 d DU
F5 F 0.5054(5) 0.2954(4) 0.3288(3) 0.268(4) Uani 1 1 d DU
F6 F 0.6094(4) 0.2865(5) 0.3845(4) 0.324(5) Uani 1 1 d DU
P2 P 0.8899(2) 0.18465(15) 0.13265(13) 0.1340(12) Uani 1 1 d D
F7 F 0.8170(5) 0.2190(3) 0.1290(3) 0.251(4) Uani 1 1 d D
F8 F 0.9702(4) 0.2348(3) 0.1316(3) 0.206(3) Uani 1 1 d D
F9 F 0.9017(4) 0.2191(3) 0.2007(2) 0.199(3) Uani 1 1 d D
F10 F 0.8132(4) 0.1315(3) 0.1332(2) 0.196(3) Uani 1 1 d D
F11 F 0.8786(4) 0.1508(3) 0.0646(2) 0.192(3) Uani 1 1 d D
F12 F 0.9612(4) 0.1488(3) 0.1367(3) 0.235(4) Uani 1 1 d D
P3 P 0.2807(3) 0.11645(13) 0.57332(13) 0.1381(12) Uani 1 1 d D
F13 F 0.2646(5) 0.1145(2) 0.6324(2) 0.201(3) Uani 1 1 d DU
F14 F 0.3071(6) 0.0552(3) 0.5509(3) 0.248(4) Uani 1 1 d DU
F15 F 0.1780(5) 0.0774(4) 0.5487(3) 0.262(4) Uani 1 1 d DU
F16 F 0.2435(6) 0.1757(3) 0.5947(3) 0.252(4) Uani 1 1 d DU
F17 F 0.3763(4) 0.1560(4) 0.5964(3) 0.247(4) Uani 1 1 d DU
F18 F 0.2898(5) 0.1189(3) 0.5139(2) 0.208(3) Uani 1 1 d DU
P4 P 0.1574(3) 0.4987(2) 0.89499(18) 0.1035(15) Uani 0.598(4) 1 d PD
F19 F 0.1757(6) 0.5340(4) 0.9625(3) 0.177(5) Uani 0.598(4) 1 d PD
F20 F 0.2463(9) 0.5403(6) 0.8900(5) 0.289(9) Uani 0.598(4) 1 d PD
F21 F 0.2130(8) 0.4542(5) 0.8958(4) 0.288(11) Uani 0.598(4) 1 d PD
F22 F 0.0688(7) 0.4575(6) 0.8996(5) 0.279(9) Uani 0.598(4) 1 d PD
F23 F 0.1048(10) 0.5460(6) 0.8950(6) 0.281(9) Uani 0.598(4) 1 d PD
F24 F 0.1366(8) 0.4646(5) 0.8283(3) 0.200(5) Uani 0.598(4) 1 d PD
P4' P 0.1130(5) 0.4073(3) 0.0073(3) 0.115(3) Uani 0.402(4) 1 d PD
F22' F 0.1884(8) 0.3912(7) 0.0346(6) 0.174(6) Uani 0.402(4) 1 d PDU
F20' F 0.0355(9) 0.4256(6) -0.0198(6) 0.185(7) Uani 0.402(4) 1 d PDU
F19' F 0.1186(13) 0.3576(8) -0.0538(5) 0.370(17) Uani 0.402(4) 1 d PDU
F24' F 0.1043(13) 0.4595(7) 0.0651(6) 0.274(11) Uani 0.402(4) 1 d PDU
F23' F 0.1854(13) 0.4553(9) -0.0040(10) 0.41(2) Uani 0.402(4) 1 d PDU
F21' F 0.0390(9) 0.3612(7) 0.0185(8) 0.266(10) Uani 0.402(4) 1 d PDU

loop_
_atom_site_aniso_label
_atom_site_aniso_U_11
_atom_site_aniso_U_22
_atom_site_aniso_U_33
_atom_site_aniso_U_23
_atom_site_aniso_U_13
_atom_site_aniso_U_12
N1 0.048(4) 0.052(3) 0.071(4) 0.026(3) -0.003(3) 0.012(3)
N2 0.079(5) 0.068(4) 0.073(5) 0.026(4) 0.010(4) 0.017(4)
N3 0.044(4) 0.073(4) 0.096(5) 0.043(4) 0.011(3) 0.014(3)
N4 0.063(4) 0.074(4) 0.069(4) 0.033(4) 0.007(3) 0.031(3)
O1 0.064(3) 0.077(3) 0.096(4) 0.031(3) -0.008(3) 0.010(3)
O2 0.080(4) 0.110(5) 0.127(5) 0.062(4) 0.015(3) 0.044(3)
O3 0.058(4) 0.115(4) 0.108(4) 0.051(4) -0.006(3) 0.020(3)
O4 0.065(3) 0.081(3) 0.080(3) 0.029(3) -0.009(3) 0.009(3)
O5 0.055(3) 0.077(3) 0.088(3) 0.029(3) 0.001(3) 0.006(3)
O6 0.086(4) 0.095(4) 0.078(4) 0.027(3) -0.011(3) -0.022(3)
O7 0.085(3) 0.054(3) 0.071(3) 0.022(3) 0.010(3) 0.018(2)
O8 0.083(3) 0.056(3) 0.087(3) 0.029(3) -0.013(3) 0.014(3)
O9 0.094(4) 0.081(4) 0.091(4) 0.041(3) 0.026(3) 0.038(3)
O10 0.082(5) 0.117(5) 0.178(6) 0.084(5) 0.046(4) 0.045(4)
O11 0.107(5) 0.118(5) 0.151(6) 0.075(5) 0.000(4) 0.014(4)
O12 0.119(6) 0.105(5) 0.167(7) 0.058(5) -0.015(5) 0.017(4)
O13 0.241(8) 0.178(7) 0.220(7) 0.115(6) -0.090(6) 0.021(6)
O14 0.228(8) 0.219(7) 0.165(6) 0.136(6) -0.017(5) -0.039(6)
O15 0.185(7) 0.141(7) 0.078(5) 0.014(5) 0.020(5) -0.014(5)
O16 0.112(5) 0.080(4) 0.086(4) 0.026(3) 0.013(4) 0.017(3)
O17 0.071(3) 0.075(3) 0.069(3) 0.029(3) 0.004(2) 0.044(3)
O18 0.165(7) 0.148(6) 0.143(6) 0.080(5) 0.047(5) 0.120(5)
O19 0.251(8) 0.153(6) 0.301(9) 0.127(6) 0.124(7) 0.089(6)
O20 0.182(7) 0.091(5) 0.137(6) 0.044(4) 0.054(5) 0.055(5)
O21 0.114(5) 0.112(5) 0.098(4) 0.043(4) 0.021(4) 0.046(4)
O22 0.117(6) 0.150(6) 0.124(5) 0.060(5) -0.007(5) 0.038(5)
O23 0.146(6) 0.114(5) 0.071(4) 0.026(4) -0.022(4) 0.037(4)
O24 0.072(3) 0.073(3) 0.075(3) 0.023(3) -0.003(3) 0.039(3)
O25 0.036(3) 0.073(3) 0.126(4) 0.029(3) 0.020(3) 0.019(2)
O26 0.188(6) 0.138(6) 0.167(6) 0.074(5) 0.101(5) 0.100(5)
O27 0.180(7) 0.096(5) 0.131(6) 0.045(4) 0.056(5) 0.069(5)
O28 0.132(5) 0.075(4) 0.136(5) 0.055(4) 0.005(4) 0.010(4)
O29 0.139(6) 0.097(5) 0.131(6) 0.055(5) 0.013(5) 0.030(4)
O30 0.197(6) 0.086(4) 0.109(5) 0.039(4) 0.032(4) 0.023(4)
O31 0.069(4) 0.088(4) 0.095(4) 0.038(3) -0.003(3) -0.004(3)
O32 0.043(3) 0.066(3) 0.088(3) 0.020(3) 0.010(2) 0.009(2)
C1 0.056(5) 0.056(5) 0.104(6) 0.027(5) 0.013(5) 0.004(4)
C2 0.055(5) 0.061(5) 0.103(6) 0.037(5) 0.016(4) 0.013(4)
C3 0.062(5) 0.075(6) 0.081(5) 0.030(5) -0.002(4) 0.005(4)
C4 0.066(5) 0.048(4) 0.081(5) 0.027(4) 0.009(4) 0.014(4)
C5 0.071(5) 0.050(4) 0.068(5) 0.026(4) 0.001(4) 0.004(4)
C6 0.070(5) 0.062(5) 0.073(5) 0.036(4) -0.001(4) 0.013(4)
C7 0.064(5) 0.065(5) 0.072(5) 0.037(4) 0.019(4) 0.016(4)
C8 0.091(6) 0.071(5) 0.075(5) 0.042(5) 0.007(5) 0.020(5)
C9 0.072(6) 0.059(5) 0.079(6) 0.035(4) 0.018(5) 0.016(4)
C10 0.085(6) 0.054(4) 0.083(6) 0.031(4) 0.004(5) 0.013(4)
C11 0.087(7) 0.057(5) 0.092(7) 0.038(5) 0.024(6) 0.011(5)
C12 0.087(7) 0.054(5) 0.076(6) 0.024(4) 0.014(6) 0.012(4)
C13 0.080(6) 0.051(5) 0.099(7) 0.025(5) 0.010(5) 0.003(4)
C14 0.076(6) 0.058(5) 0.085(6) 0.034(5) 0.015(5) 0.001(4)
C15 0.094(7) 0.060(5) 0.113(7) 0.047(5) 0.040(6) 0.017(5)
C16 0.119(8) 0.077(6) 0.116(7) 0.051(6) 0.044(6) 0.019(6)
C17 0.138(8) 0.101(7) 0.170(9) 0.056(6) 0.051(7) 0.033(6)
C18 0.188(12) 0.092(7) 0.167(10) 0.103(8) 0.095(9) 0.067(8)
C19 0.126(8) 0.088(6) 0.133(8) 0.080(6) 0.058(6) 0.041(6)
C20 0.091(7) 0.072(5) 0.108(7) 0.051(5) 0.041(6) 0.024(5)
C21 0.067(6) 0.092(6) 0.141(8) 0.034(6) 0.016(6) 0.003(5)
C22 0.126(7) 0.073(5) 0.093(6) 0.043(5) 0.016(5) 0.040(5)
C23 0.080(6) 0.095(6) 0.119(7) 0.052(6) 0.004(5) 0.019(5)
C24 0.064(5) 0.099(7) 0.111(7) 0.043(6) 0.024(5) 0.031(5)
C25 0.083(7) 0.148(9) 0.184(10) 0.118(9) 0.050(7) 0.058(6)
C26 0.056(6) 0.091(6) 0.199(11) 0.075(7) -0.009(6) 0.028(4)
C27 0.091(7) 0.125(8) 0.088(6) 0.051(6) -0.017(5) 0.021(6)
C28 0.083(6) 0.104(6) 0.087(6) 0.029(5) -0.022(5) 0.018(5)
C29 0.066(6) 0.074(5) 0.075(5) 0.036(5) 0.012(5) 0.022(4)
C30 0.087(7) 0.099(7) 0.078(6) 0.024(5) 0.013(5) 0.025(5)
C31 0.101(8) 0.092(7) 0.125(8) 0.044(7) 0.041(7) 0.033(6)
C32 0.085(8) 0.110(8) 0.153(10) 0.054(8) 0.039(7) 0.048(7)
C33 0.058(6) 0.088(6) 0.121(7) 0.047(6) 0.015(5) 0.015(5)
C34 0.069(6) 0.070(5) 0.086(6) 0.045(5) 0.011(5) 0.014(5)
C35 0.061(5) 0.088(6) 0.112(7) 0.038(6) 0.012(5) -0.010(5)
C36 0.089(7) 0.099(7) 0.106(7) 0.033(6) 0.007(6) -0.019(5)
C37 0.077(6) 0.102(7) 0.089(6) 0.028(6) -0.012(5) -0.009(5)
C38 0.078(5) 0.065(5) 0.079(5) 0.017(5) 0.001(4) 0.007(4)
C39 0.079(6) 0.076(6) 0.077(5) 0.021(5) -0.006(4) 0.015(4)
C40 0.101(6) 0.054(5) 0.085(5) 0.028(4) -0.021(5) 0.012(4)
C41 0.132(9) 0.083(6) 0.140(9) 0.056(6) 0.053(8) 0.050(6)
C42 0.111(8) 0.092(7) 0.147(9) 0.061(7) 0.013(7) 0.045(6)
C43 0.127(11) 0.184(13) 0.279(16) 0.165(13) 0.068(11) 0.079(10)
C44 0.076(7) 0.218(14) 0.173(10) 0.131(11) 0.018(7) 0.044(9)
C45 0.129(10) 0.147(11) 0.157(10) 0.061(9) -0.029(8) -0.001(9)
C46 0.150(11) 0.115(9) 0.153(11) 0.045(8) -0.038(9) 0.002(8)
C47 0.106(9) 0.107(8) 0.186(12) 0.095(9) 0.027(8) 0.045(7)
C48 0.101(11) 0.210(14) 0.32(2) 0.166(15) 0.006(11) 0.014(10)
C49 0.133(11) 0.197(14) 0.32(2) 0.165(17) 0.042(14) 0.041(10)
C50 0.241(11) 0.199(10) 0.251(11) 0.093(8) 0.032(8) 0.131(9)
C51 0.289(10) 0.189(8) 0.260(9) 0.127(7) -0.011(8) 0.073(7)
C52 0.302(14) 0.158(9) 0.137(8) 0.075(7) -0.052(9) -0.005(9)
C53 0.289(10) 0.189(8) 0.260(9) 0.127(7) -0.011(8) 0.073(7)
C54 0.302(14) 0.158(9) 0.137(8) 0.075(7) -0.052(9) -0.005(9)
C55 0.194(10) 0.180(10) 0.156(9) 0.069(8) -0.019(8) -0.019(8)
C56 0.240(16) 0.166(13) 0.100(10) 0.031(10) -0.030(10) -0.021(11)
C57 0.151(10) 0.137(10) 0.116(9) 0.010(9) 0.009(8) -0.008(8)
C58 0.130(9) 0.123(8) 0.072(6) -0.006(6) 0.006(6) 0.006(7)
C59 0.058(5) 0.055(4) 0.070(5) 0.019(4) 0.004(4) 0.012(4)
C60 0.044(4) 0.075(5) 0.075(5) 0.028(4) -0.013(4) 0.014(4)
C61 0.058(5) 0.044(4) 0.063(4) 0.019(4) -0.001(4) 0.008(3)
C62 0.064(5) 0.057(5) 0.082(5) 0.002(4) -0.015(4) 0.014(4)
C63 0.032(4) 0.084(5) 0.086(5) 0.033(5) -0.012(4) 0.011(4)
C64 0.059(5) 0.082(6) 0.090(6) 0.036(5) 0.003(5) 0.022(4)
C65 0.063(5) 0.073(5) 0.073(5) 0.025(4) -0.009(4) 0.027(4)
C66 0.050(4) 0.067(5) 0.078(5) 0.032(4) -0.005(4) 0.009(4)
C67 0.069(5) 0.082(5) 0.085(6) 0.026(5) -0.010(5) 0.037(4)
C68 0.084(6) 0.091(6) 0.079(6) 0.021(5) -0.016(5) 0.027(5)
C69 0.063(5) 0.061(5) 0.108(6) 0.032(4) -0.008(4) 0.023(4)
C70 0.116(7) 0.112(7) 0.100(6) 0.041(6) 0.039(5) 0.056(6)
C71 0.048(4) 0.058(4) 0.064(4) 0.038(4) 0.018(3) 0.013(3)
C72 0.033(4) 0.061(4) 0.068(4) 0.043(4) 0.019(3) 0.017(3)
C73 0.038(4) 0.054(4) 0.076(5) 0.034(4) 0.022(4) 0.025(3)
C74 0.039(4) 0.066(4) 0.062(4) 0.037(4) 0.004(3) 0.021(3)
C75 0.049(4) 0.066(5) 0.055(4) 0.028(4) 0.006(3) 0.029(3)
C76 0.052(4) 0.057(4) 0.077(5) 0.033(4) 0.007(4) 0.020(3)
C77 0.045(4) 0.046(4) 0.071(5) 0.031(4) 0.005(4) 0.018(3)
C78 0.033(4) 0.059(4) 0.093(5) 0.043(4) 0.003(3) 0.013(3)
C79 0.043(4) 0.042(4) 0.078(5) 0.031(4) -0.001(3) 0.011(3)
C80 0.034(4) 0.050(4) 0.092(5) 0.037(4) 0.000(4) 0.011(3)
C81 0.053(5) 0.060(5) 0.070(5) 0.026(4) 0.009(4) 0.021(4)
C82 0.044(4) 0.064(5) 0.082(5) 0.043(4) 0.000(4) 0.001(4)
C83 0.037(4) 0.059(4) 0.072(4) 0.033(4) 0.013(3) 0.011(3)
C84 0.043(4) 0.059(4) 0.071(4) 0.042(4) 0.005(3) 0.018(3)
C85 0.036(4) 0.080(5) 0.103(6) 0.061(5) 0.014(4) 0.021(4)
C86 0.066(5) 0.109(7) 0.109(6) 0.087(6) 0.025(4) 0.017(4)
C87 0.083(7) 0.169(11) 0.152(10) 0.127(9) 0.026(6) 0.027(7)
C88 0.099(6) 0.114(7) 0.150(8) 0.103(6) -0.004(6) 0.003(5)
C89 0.068(5) 0.070(5) 0.140(8) 0.071(6) -0.007(5) 0.007(4)
C90 0.030(4) 0.078(5) 0.121(6) 0.071(5) -0.002(4) 0.008(3)
C91 0.051(4) 0.078(5) 0.078(5) 0.038(4) 0.021(4) 0.020(4)
C92 0.060(5) 0.040(4) 0.124(6) 0.022(4) -0.002(4) 0.021(3)
C93 0.085(6) 0.096(6) 0.085(5) 0.038(5) 0.021(4) 0.063(5)
C94 0.118(8) 0.093(7) 0.141(9) 0.038(7) 0.031(7) 0.063(6)
C95 0.136(10) 0.146(11) 0.242(15) 0.099(11) 0.064(10) 0.095(9)
C96 0.161(12) 0.211(16) 0.224(14) 0.117(12) 0.109(11) 0.138(12)
C97 0.213(10) 0.173(9) 0.238(10) 0.092(8) 0.064(8) 0.094(8)
C98 0.221(10) 0.159(9) 0.182(9) 0.091(7) 0.046(8) 0.018(8)
C99 0.155(12) 0.132(10) 0.114(9) 0.076(8) 0.039(10) 0.040(11)
C100 0.199(16) 0.157(12) 0.133(10) 0.041(9) -0.018(11) -0.053(12)
C101 0.175(17) 0.25(2) 0.219(19) 0.101(17) -0.040(13) -0.072(15)
C102 0.116(11) 0.220(17) 0.218(16) 0.113(14) -0.041(11) -0.016(11)
C103 0.121(10) 0.211(14) 0.160(11) 0.119(11) 0.023(9) 0.035(11)
C104 0.097(9) 0.139(10) 0.130(9) 0.094(9) 0.033(7) 0.030(7)
C105 0.138(10) 0.155(10) 0.122(9) 0.054(8) 0.062(8) 0.068(8)
C106 0.169(12) 0.146(10) 0.113(8) 0.070(8) 0.012(9) 0.024(9)
C107 0.147(12) 0.153(11) 0.113(8) 0.062(9) 0.004(8) 0.061(9)
C108 0.130(10) 0.219(15) 0.088(8) 0.038(9) -0.046(7) 0.055(10)
C109 0.108(7) 0.085(6) 0.090(7) 0.012(6) -0.014(6) 0.027(5)
C110 0.096(6) 0.074(5) 0.070(5) 0.013(5) -0.007(5) 0.033(4)
C111 0.060(5) 0.053(4) 0.116(6) 0.018(4) 0.019(4) 0.028(4)
C112 0.072(6) 0.116(7) 0.125(7) 0.062(6) 0.041(5) 0.057(5)
C113 0.301(18) 0.100(9) 0.167(12) 0.078(9) 0.082(12) 0.101(10)
C114 0.097(7) 0.092(7) 0.169(10) 0.040(7) 0.052(7) 0.056(6)
C115 0.205(12) 0.115(9) 0.102(8) 0.047(7) 0.031(8) 0.062(8)
C116 0.194(11) 0.070(7) 0.131(9) 0.032(7) -0.021(8) 0.029(7)
C117 0.108(8) 0.091(8) 0.116(8) 0.049(8) 0.007(6) 0.029(6)
C118 0.114(8) 0.086(7) 0.163(11) 0.058(8) -0.008(8) 0.020(6)
C119 0.119(9) 0.142(10) 0.200(13) 0.105(11) 0.040(8) 0.045(8)
C120 0.141(10) 0.102(10) 0.205(15) 0.087(11) 0.021(10) 0.003(8)
C121 0.152(11) 0.103(9) 0.172(12) 0.072(9) 0.018(9) 0.027(8)
C122 0.089(7) 0.071(7) 0.134(9) 0.048(7) 0.002(6) 0.010(5)
C123 0.198(14) 0.088(9) 0.213(15) 0.017(10) 0.004(11) 0.058(9)
C124 0.30(2) 0.056(7) 0.144(11) 0.030(8) 0.022(11) 0.046(9)
C125 0.169(10) 0.090(8) 0.111(9) 0.028(7) 0.009(7) -0.015(7)
C126 0.089(7) 0.103(7) 0.094(6) 0.026(6) -0.010(5) -0.012(6)
C127 0.062(5) 0.082(6) 0.091(6) 0.031(5) 0.001(4) 0.002(4)
C128 0.067(5) 0.077(5) 0.072(5) 0.015(4) 0.012(4) 0.012(4)
C129 0.068(6) 0.078(6) 0.089(6) 0.011(5) 0.003(5) 0.020(5)
C130 0.063(6) 0.091(6) 0.088(6) 0.018(5) 0.006(5) 0.032(5)
C131 0.060(5) 0.061(5) 0.060(4) 0.026(4) 0.012(4) 0.022(4)
C132 0.058(5) 0.072(5) 0.119(7) 0.014(5) -0.025(5) 0.010(4)
C133 0.073(6) 0.061(5) 0.114(7) 0.011(5) -0.001(5) 0.011(4)
C134 0.074(6) 0.076(5) 0.069(5) 0.026(5) 0.012(4) 0.025(4)
C135 0.064(5) 0.073(5) 0.068(5) 0.015(4) 0.008(4) 0.022(4)
C136 0.057(5) 0.074(5) 0.067(5) 0.034(4) 0.010(4) 0.016(4)
C137 0.061(5) 0.084(6) 0.086(6) 0.034(5) 0.012(4) 0.027(4)
C138 0.066(5) 0.082(6) 0.072(5) 0.023(5) -0.003(4) 0.021(4)
C139 0.046(5) 0.093(6) 0.117(6) 0.046(5) 0.005(4) 0.015(4)
C140 0.064(5) 0.091(5) 0.093(5) 0.039(5) -0.005(4) 0.034(4)
P1 0.138(3) 0.102(2) 0.099(2) 0.0303(17) -0.0198(18) -0.0239(18)
F1 0.203(7) 0.357(9) 0.220(7) 0.071(6) 0.000(6) 0.122(7)
F2 0.359(9) 0.178(6) 0.272(8) 0.118(6) -0.082(7) -0.011(6)
F3 0.259(7) 0.237(7) 0.154(5) 0.113(5) 0.019(5) 0.052(5)
F4 0.366(10) 0.225(8) 0.322(9) 0.097(7) -0.031(8) 0.022(7)
F5 0.254(7) 0.356(9) 0.165(5) 0.164(6) -0.051(5) -0.088(6)
F6 0.151(6) 0.520(11) 0.277(8) 0.138(7) 0.018(6) 0.102(7)
P2 0.096(2) 0.121(2) 0.117(2) 0.000(2) -0.0020(18) -0.002(2)
F7 0.217(8) 0.231(9) 0.255(9) 0.037(7) -0.057(7) 0.102(7)
F8 0.180(6) 0.171(6) 0.191(6) 0.067(5) -0.022(5) -0.083(5)
F9 0.163(6) 0.208(7) 0.116(5) -0.016(5) -0.001(4) 0.005(5)
F10 0.145(5) 0.171(6) 0.172(6) 0.012(5) 0.028(4) -0.037(5)
F11 0.221(7) 0.164(6) 0.102(4) -0.001(4) -0.004(4) -0.011(5)
F12 0.149(6) 0.181(7) 0.338(11) 0.066(7) 0.027(7) 0.062(5)
P3 0.226(4) 0.0708(17) 0.108(2) 0.0430(17) 0.038(2) 0.005(2)
F13 0.343(8) 0.109(4) 0.123(4) 0.050(4) 0.052(5) -0.007(5)
F14 0.342(9) 0.157(6) 0.249(7) 0.065(5) 0.027(6) 0.117(6)
F15 0.273(8) 0.252(7) 0.244(7) 0.147(6) 0.000(6) -0.058(6)
F16 0.337(9) 0.201(7) 0.269(7) 0.122(6) 0.108(7) 0.113(6)
F17 0.170(6) 0.259(7) 0.268(7) 0.117(6) -0.030(5) -0.040(6)
F18 0.282(7) 0.215(6) 0.144(5) 0.114(5) 0.036(5) 0.014(5)
P4 0.107(3) 0.086(3) 0.100(3) 0.032(3) -0.030(3) 0.008(3)
F19 0.228(11) 0.152(9) 0.100(7) -0.007(6) -0.007(7) 0.073(8)
F20 0.31(2) 0.277(19) 0.178(12) 0.039(13) 0.080(13) -0.013(16)
F21 0.269(15) 0.242(15) 0.212(12) -0.091(11) -0.124(11) 0.192(13)
F22 0.195(14) 0.33(2) 0.212(14) 0.091(14) -0.040(10) -0.074(14)
F23 0.279(19) 0.258(17) 0.311(19) 0.101(15) -0.063(15) 0.133(15)
F24 0.234(13) 0.227(13) 0.128(9) 0.073(9) -0.014(8) 0.048(10)
P4' 0.097(5) 0.121(5) 0.120(5) 0.061(5) -0.031(4) -0.003(4)
F22' 0.196(10) 0.190(10) 0.164(9) 0.095(8) 0.038(8) 0.065(8)
F20' 0.173(10) 0.167(10) 0.231(11) 0.092(8) 0.015(8) 0.057(8)
F19' 0.355(19) 0.366(19) 0.389(19) 0.140(11) 0.050(11) 0.135(11)
F24' 0.266(14) 0.247(13) 0.290(14) 0.090(10) 0.033(10) 0.078(10)
F23' 0.41(2) 0.43(2) 0.40(2) 0.196(13) 0.009(11) 0.085(11)
F21' 0.296(14) 0.282(14) 0.241(13) 0.142(10) -0.003(9) 0.049(10)

loop_
_atom_type_symbol
_atom_type_description
_atom_type_scat_dispersion_real
_atom_type_scat_dispersion_imag
_atom_type_scat_source
C C 0.0033 0.0016 'International Tables Vol C Tables 4.2.6.8 and 6.1.1.4'
H H 0.0000 0.0000 'International Tables Vol C Tables 4.2.6.8 and 6.1.1.4'
N N 0.0061 0.0033 'International Tables Vol C Tables 4.2.6.8 and 6.1.1.4'
O O 0.0106 0.0060 'International Tables Vol C Tables 4.2.6.8 and 6.1.1.4'
F F 0.0171 0.0103 'International Tables Vol C Tables 4.2.6.8 and 6.1.1.4'
P P 0.1023 0.0942 'International Tables Vol C Tables 4.2.6.8 and 6.1.1.4'

loop_
_geom_angle_atom_site_label_1
_geom_angle_atom_site_label_2
_geom_angle_atom_site_label_3
_geom_angle
C59 N1 C63 119.7(6)
C59 N1 C69 120.1(5)
C63 N1 C69 120.2(6)
C68 N2 C64 120.8(7)
C68 N2 C70 120.4(7)
C64 N2 C70 118.8(7)
C133 N3 C129 119.3(6)
C133 N3 C139 120.7(6)
C129 N3 C139 120.0(6)
C138 N4 C134 119.3(6)
C138 N4 C140 120.2(6)
C134 N4 C140 120.4(6)
C4 O1 C23 118.3(6)
C25 O2 C24 115.0(7)
C27 O3 C26 115.5(7)
C29 O4 C28 114.6(6)
C34 O5 C35 114.6(6)
C37 O6 C36 116.0(6)
C39 O7 C38 112.7(5)
C5 O8 C40 117.0(5)
C11 O9 C41 116.4(7)
C43 O10 C42 116.4(9)
C45 O11 C44 113.6(10)
C47 O12 C46 122.6(8)
C52 O13 C53 121.7(9)
C54 O14 C55 109.7(10)
C56 O15 C57 113.2(10)
C12 O16 C58 115.2(7)
C74 O17 C93 117.1(5)
C95 O18 C94 115.6(10)
C96 O19 C97 122.8(13)
C99 O20 C98 115.0(10)
C105 O21 C104 118.4(8)
C107 O22 C106 112.1(10)
C108 O23 C109 115.1(9)
C75 O24 C110 116.2(5)
C81 O25 C111 116.0(5)
C113 O26 C112 120.3(9)
C114 O27 C115 118.2(9)
C117 O28 C116 120.0(8)
C122 O29 C123 119.9(9)
C125 O30 C124 115.9(9)
C126 O31 C127 113.9(6)
C82 O32 C128 119.5(5)
C21 C1 C15 114.8(7)
C21 C1 C14 113.3(7)
C15 C1 C14 104.0(7)
C21 C1 C2 115.4(7)
C15 C1 C2 104.9(6)
C14 C1 C2 103.1(6)
C3 C2 C7 120.0(7)
C3 C2 C1 126.6(7)
C7 C2 C1 113.5(7)
C2 C3 C4 121.5(7)
C2 C3 H3A 119.3
C4 C3 H3A 119.2
O1 C4 C3 124.8(7)
O1 C4 C5 117.1(6)
C3 C4 C5 118.1(7)
C6 C5 O8 125.1(7)
C6 C5 C4 121.3(7)
O8 C5 C4 113.6(6)
C5 C6 C7 120.0(7)
C5 C6 H6A 120.0
C7 C6 H6A 120.0
C2 C7 C6 118.9(7)
C2 C7 C8 114.6(7)
C6 C7 C8 126.5(7)
C20 C8 C7 106.8(7)
C20 C8 C22 115.3(7)
C7 C8 C22 113.0(6)
C20 C8 C9 103.1(6)
C7 C8 C9 104.4(6)
C22 C8 C9 113.3(7)
C10 C9 C14 120.5(7)
C10 C9 C8 126.4(8)
C14 C9 C8 113.1(7)
C9 C10 C11 120.8(8)
C9 C10 H10A 119.6
C11 C10 H10A 119.6
O9 C11 C12 118.8(8)
O9 C11 C10 124.0(8)
C12 C11 C10 117.0(8)
C13 C12 C11 122.7(8)
C13 C12 O16 124.2(8)
C11 C12 O16 113.2(8)
C12 C13 C14 119.3(8)
C12 C13 H13A 120.3
C14 C13 H13A 120.3
C13 C14 C9 119.5(7)
C13 C14 C1 125.2(8)
C9 C14 C1 115.3(7)
C16 C15 C20 120.2(9)
C16 C15 C1 123.9(10)
C20 C15 C1 115.8(8)
C17 C16 C15 116.3(11)
C17 C16 H16A 121.8
C15 C16 H16A 121.8
C16 C17 C18 125.7(12)
C16 C17 H17A 117.1
C18 C17 H17A 117.1
C19 C18 C17 116.7(11)
C19 C18 H18A 121.6
C17 C18 H18A 121.6
C18 C19 C20 120.3(10)
C18 C19 H19A 119.8
C20 C19 H19A 119.8
C19 C20 C15 120.7(8)
C19 C20 C8 126.5(9)
C15 C20 C8 112.7(8)
C1 C21 H21A 109.5
C1 C21 H21B 109.5
H21A C21 H21B 109.5
C1 C21 H21C 109.5
H21A C21 H21C 109.5
H21B C21 H21C 109.5
C8 C22 H22A 109.5
C8 C22 H22B 109.5
H22A C22 H22B 109.5
C8 C22 H22C 109.5
H22A C22 H22C 109.5
H22B C22 H22C 109.5
O1 C23 C24 108.1(7)
O1 C23 H23A 110.1
C24 C23 H23A 110.1
O1 C23 H23B 110.1
C24 C23 H23B 110.1
H23A C23 H23B 108.4
O2 C24 C23 106.0(7)
O2 C24 H24A 110.5
C23 C24 H24A 110.5
O2 C24 H24B 110.5
C23 C24 H24B 110.5
H24A C24 H24B 108.7
O2 C25 C26 110.8(8)
O2 C25 H25A 109.5
C26 C25 H25A 109.5
O2 C25 H25B 109.5
C26 C25 H25B 109.5
H25A C25 H25B 108.1
O3 C26 C25 114.0(8)
O3 C26 H26A 108.7
C25 C26 H26A 108.8
O3 C26 H26B 108.8
C25 C26 H26B 108.7
H26A C26 H26B 107.7
O3 C27 C28 111.8(7)
O3 C27 H27A 109.2
C28 C27 H27A 109.2
O3 C27 H27B 109.2
C28 C27 H27B 109.3
H27A C27 H27B 107.9
O4 C28 C27 108.3(7)
O4 C28 H28A 110.0
C27 C28 H28A 110.0
O4 C28 H28B 110.0
C27 C28 H28B 110.0
H28A C28 H28B 108.4
O4 C29 C30 126.9(7)
O4 C29 C34 115.9(7)
C30 C29 C34 117.2(8)
C31 C30 C29 121.9(8)
C31 C30 H30A 119.1
C29 C30 H30A 119.1
C30 C31 C32 118.6(9)
C30 C31 H31A 120.7
C32 C31 H31A 120.7
C33 C32 C31 122.4(9)
C33 C32 H32A 118.8
C31 C32 H32A 118.8
C32 C33 C34 121.1(9)
C32 C33 H33A 119.4
C34 C33 H33A 119.4
C33 C34 O5 126.7(8)
C33 C34 C29 118.5(8)
O5 C34 C29 114.8(7)
C36 C35 O5 108.9(7)
C36 C35 H35A 109.9
O5 C35 H35A 109.9
C36 C35 H35B 109.9
O5 C35 H35B 109.9
H35A C35 H35B 108.3
C35 C36 O6 113.4(8)
C35 C36 H36A 108.9
O6 C36 H36A 108.9
C35 C36 H36B 108.9
O6 C36 H36B 108.9
H36A C36 H36B 107.7
O6 C37 C38 113.1(7)
O6 C37 H37A 109.0
C38 C37 H37A 109.0
O6 C37 H37B 109.0
C38 C37 H37B 109.0
H37A C37 H37B 107.8
O7 C38 C37 111.7(7)
O7 C38 H38A 109.3
C37 C38 H38A 109.3
O7 C38 H38B 109.3
C37 C38 H38B 109.3
H38A C38 H38B 107.9
O7 C39 C40 109.1(6)
O7 C39 H39A 109.9
C40 C39 H39A 109.9
O7 C39 H39B 109.9
C40 C39 H39B 109.9
H39A C39 H39B 108.3
O8 C40 C39 107.0(6)
O8 C40 H40A 110.3
C39 C40 H40A 110.3
O8 C40 H40B 110.3
C39 C40 H40B 110.3
H40A C40 H40B 108.6
O9 C41 C42 109.6(8)
O9 C41 H41A 109.8
C42 C41 H41A 109.8
O9 C41 H41B 109.8
C42 C41 H41B 109.7
H41A C41 H41B 108.2
O10 C42 C41 108.5(8)
O10 C42 H42A 110.0
C41 C42 H42A 110.0
O10 C42 H42B 110.0
C41 C42 H42B 110.0
H42A C42 H42B 108.4
O10 C43 C44 111.3(10)
O10 C43 H43A 109.4
C44 C43 H43A 109.4
O10 C43 H43B 109.4
C44 C43 H43B 109.4
H43A C43 H43B 108.0
O11 C44 C43 110.3(9)
O11 C44 H44A 109.6
C43 C44 H44A 109.6
O11 C44 H44B 109.6
C43 C44 H44B 109.6
H44A C44 H44B 108.1
O11 C45 C46 109.3(10)
O11 C45 H45A 109.8
C46 C45 H45A 109.8
O11 C45 H45B 109.8
C46 C45 H45B 109.9
H45A C45 H45B 108.3
C45 C46 O12 113.1(10)
C45 C46 H46A 108.9
O12 C46 H46A 109.0
C45 C46 H46B 109.0
O12 C46 H46B 108.9
H46A C46 H46B 107.8
O12 C47 C48 124.7(9)
O12 C47 C52 115.2(9)
C48 C47 C52 120.0
C47 C48 C49 120.0
C47 C48 H48A 120.0
C49 C48 H48A 120.0
C50 C49 C48 120.0
C50 C49 H49A 120.0
C48 C49 H49A 120.0
C51 C50 C49 120.0
C51 C50 H50A 120.0
C49 C50 H50A 120.0
C50 C51 C52 120.0
C50 C51 H51A 120.0
C52 C51 H51A 120.0
O13 C52 C51 126.3(10)
O13 C52 C47 113.7(10)
C51 C52 C47 120.0
O13 C53 C54 113.5(8)
O13 C53 H53A 108.8
C54 C53 H53A 108.8
O13 C53 H53B 108.9
C54 C53 H53B 108.9
H53A C53 H53B 107.7
O14 C54 C53 120.0(11)
O14 C54 H54A 107.3
C53 C54 H54A 107.3
O14 C54 H54B 107.3
C53 C54 H54B 107.4
H54A C54 H54B 106.9
C56 C55 O14 107.2(13)
C56 C55 H55A 110.3
O14 C55 H55A 110.3
C56 C55 H55B 110.3
O14 C55 H55B 110.3
H55A C55 H55B 108.5
O15 C56 C55 118.9(14)
O15 C56 H56A 107.6
C55 C56 H56A 107.6
O15 C56 H56B 107.6
C55 C56 H56B 107.6
H56A C56 H56B 107.0
C58 C57 O15 108.2(10)
C58 C57 H57A 110.1
O15 C57 H57A 110.1
C58 C57 H57B 110.0
O15 C57 H57B 110.1
H57A C57 H57B 108.4
O16 C58 C57 108.7(8)
O16 C58 H58A 110.0
C57 C58 H58A 109.9
O16 C58 H58B 110.0
C57 C58 H58B 110.0
H58A C58 H58B 108.3
N1 C59 C60 120.5(6)
N1 C59 H59A 119.8
C60 C59 H59A 119.8
C59 C60 C61 120.0(6)
C59 C60 H60A 120.0
C61 C60 H60A 120.0
C62 C61 C60 118.9(6)
C62 C61 C66 120.0(6)
C60 C61 C66 121.0(6)
C63 C62 C61 118.7(6)
C63 C62 H62A 120.7
C61 C62 H62A 120.7
N1 C63 C62 122.0(6)
N1 C63 H63A 119.0
C62 C63 H63A 119.0
N2 C64 C65 118.4(7)
N2 C64 H64A 120.8
C65 C64 H64A 120.8
C66 C65 C64 122.8(7)
C66 C65 H65A 118.6
C64 C65 H65A 118.6
C65 C66 C67 116.2(7)
C65 C66 C61 122.7(7)
C67 C66 C61 121.0(7)
C68 C67 C66 120.0(7)
C68 C67 H67A 120.0
C66 C67 H67A 120.0
N2 C68 C67 121.7(7)
N2 C68 H68A 119.1
C67 C68 H68A 119.1
N1 C69 H69A 109.5
N1 C69 H69B 109.5
H69A C69 H69B 109.5
N1 C69 H69C 109.5
H69A C69 H69C 109.5
H69B C69 H69C 109.5
N2 C70 H70A 109.5
N2 C70 H70B 109.5
H70A C70 H70B 109.5
N2 C70 H70C 109.5
H70A C70 H70C 109.5
H70B C70 H70C 109.5
C91 C71 C85 112.8(6)
C91 C71 C72 114.4(5)
C85 C71 C72 104.5(5)
C91 C71 C84 114.6(5)
C85 C71 C84 104.6(5)
C72 C71 C84 104.8(5)
C77 C72 C73 120.3(6)
C77 C72 C71 113.9(5)
C73 C72 C71 125.7(6)
C74 C73 C72 120.9(6)
C74 C73 H73A 119.5
C72 C73 H73A 119.5
O17 C74 C73 123.8(6)
O17 C74 C75 118.2(6)
C73 C74 C75 118.0(6)
C76 C75 O24 124.8(6)
C76 C75 C74 121.0(6)
O24 C75 C74 114.2(5)
C75 C76 C77 120.3(6)
C75 C76 H76A 119.9
C77 C76 H76A 119.9
C72 C77 C76 119.4(6)
C72 C77 C78 115.9(6)
C76 C77 C78 124.7(6)
C92 C78 C77 114.3(5)
C92 C78 C90 116.0(6)
C77 C78 C90 102.1(5)
C92 C78 C79 114.7(5)
C77 C78 C79 104.8(5)
C90 C78 C79 103.5(5)
C80 C79 C84 120.4(6)
C80 C79 C78 125.9(6)
C84 C79 C78 113.7(6)
C79 C80 C81 121.2(6)
C79 C80 H80A 119.4
C81 C80 H80A 119.4
O25 C81 C80 125.8(6)
O25 C81 C82 115.9(6)
C80 C81 C82 118.3(6)
C81 C82 O32 115.4(6)
C81 C82 C83 122.3(6)
O32 C82 C83 122.2(6)
C84 C83 C82 116.0(6)
C84 C83 H83A 122.0
C82 C83 H83A 122.0
C79 C84 C83 121.6(6)
C79 C84 C71 115.4(5)
C83 C84 C71 123.0(6)
C86 C85 C90 120.6(7)
C86 C85 C71 127.1(7)
C90 C85 C71 112.4(6)
C85 C86 C87 118.3(9)
C85 C86 H86A 120.9
C87 C86 H86A 120.9
C88 C87 C86 120.8(9)
C88 C87 H87A 119.6
C86 C87 H87A 119.6
C89 C88 C87 122.7(10)
C89 C88 H88A 118.6
C87 C88 H88A 118.6
C88 C89 C90 118.7(9)
C88 C89 H89A 120.6
C90 C89 H89A 120.6
C85 C90 C89 118.8(7)
C85 C90 C78 115.5(6)
C89 C90 C78 125.6(8)
C71 C91 H91A 109.5
C71 C91 H91B 109.5
H91A C91 H91B 109.5
C71 C91 H91C 109.5
H91A C91 H91C 109.5
H91B C91 H91C 109.5
C78 C92 H92A 109.5
C78 C92 H92B 109.5
H92A C92 H92B 109.5
C78 C92 H92C 109.5
H92A C92 H92C 109.5
H92B C92 H92C 109.5
O17 C93 C94 109.9(6)
O17 C93 H93A 109.7
C94 C93 H93A 109.7
O17 C93 H93B 109.7
C94 C93 H93B 109.7
H93A C93 H93B 108.2
O18 C94 C93 108.8(8)
O18 C94 H94A 109.9
C93 C94 H94A 109.9
O18 C94 H94B 109.9
C93 C94 H94B 109.9
H94A C94 H94B 108.3
O18 C95 C96 115.5(11)
O18 C95 H95A 108.4
C96 C95 H95A 108.4
O18 C95 H95B 108.4
C96 C95 H95B 108.4
H95A C95 H95B 107.5
O19 C96 C95 118.7(14)
O19 C96 H96A 107.7
C95 C96 H96A 107.6
O19 C96 H96B 107.6
C95 C96 H96B 107.6
H96A C96 H96B 107.1
O19 C97 C98 111.3(14)
O19 C97 H97A 109.4
C98 C97 H97A 109.4
O19 C97 H97B 109.4
C98 C97 H97B 109.4
H97A C97 H97B 108.0
O20 C98 C97 104.6(11)
O20 C98 H98A 110.8
C97 C98 H98A 110.8
O20 C98 H98B 110.8
C97 C98 H98B 110.8
H98A C98 H98B 108.9
O20 C99 C100 125.6(10)
O20 C99 C104 114.4(10)
C100 C99 C104 120.0
C99 C100 C101 120.0
C99 C100 H10B 120.0
C101 C100 H10B 120.0
C102 C101 C100 120.0
C102 C101 H10C 120.0
C100 C101 H10C 120.0
C101 C102 C103 120.0
C101 C102 H10D 120.0
C103 C102 H10D 120.0
C102 C103 C104 120.0
C102 C103 H10E 120.0
C104 C103 H10E 120.0
C103 C104 C99 120.0
C103 C104 O21 123.1(9)
C99 C104 O21 116.9(9)
O21 C105 C106 108.2(8)
O21 C105 H10F 110.1
C106 C105 H10F 110.1
O21 C105 H10G 110.1
C106 C105 H10G 110.1
H10F C105 H10G 108.4
O22 C106 C105 107.9(10)
O22 C106 H10H 110.1
C105 C106 H10H 110.1
O22 C106 H10I 110.1
C105 C106 H10I 110.1
H10H C106 H10I 108.4
O22 C107 C108 112.1(10)
O22 C107 H10J 109.2
C108 C107 H10J 109.2
O22 C107 H10K 109.2
C108 C107 H10K 109.2
H10J C107 H10K 107.9
O23 C108 C107 113.1(10)
O23 C108 H10L 109.0
C107 C108 H10L 109.0
O23 C108 H10M 109.0
C107 C108 H10M 109.0
H10L C108 H10M 107.8
O23 C109 C110 108.1(7)
O23 C109 H10N 110.1
C110 C109 H10N 110.1
O23 C109 H10O 110.1
C110 C109 H10O 110.1
H10N C109 H10O 108.4
O24 C110 C109 108.3(6)
O24 C110 H11A 110.0
C109 C110 H11A 110.0
O24 C110 H11B 110.0
C109 C110 H11B 110.0
H11A C110 H11B 108.4
O25 C111 C112 106.6(6)
O25 C111 H11C 110.4
C112 C111 H11C 110.4
O25 C111 H11D 110.4
C112 C111 H11D 110.4
H11C C111 H11D 108.6
O26 C112 C111 112.8(7)
O26 C112 H11E 109.0
C111 C112 H11E 109.0
O26 C112 H11F 109.0
C111 C112 H11F 109.0
H11E C112 H11F 107.8
O26 C113 C114 122.2(10)
O26 C113 H11G 106.8
C114 C113 H11G 106.8
O26 C113 H11H 106.8
C114 C113 H11H 106.8
H11G C113 H11H 106.6
O27 C114 C113 112.8(9)
O27 C114 H11O 109.1
C113 C114 H11O 109.0
O27 C114 H11P 109.0
C113 C114 H11P 109.0
H11O C114 H11P 107.8
O27 C115 C116 111.8(10)
O27 C115 H11I 109.3
C116 C115 H11I 109.3
O27 C115 H11J 109.3
C116 C115 H11J 109.3
H11I C115 H11J 107.9
O28 C116 C115 114.5(9)
O28 C116 H11K 108.6
C115 C116 H11K 108.6
O28 C116 H11L 108.6
C115 C116 H11L 108.6
H11K C116 H11L 107.6
O28 C117 C122 118.2(11)
O28 C117 C118 123.8(10)
C122 C117 C118 117.9(11)
C117 C118 C119 121.1(11)
C117 C118 H11M 119.4
C119 C118 H11M 119.4
C120 C119 C118 118.5(12)
C120 C119 H11N 120.8
C118 C119 H11N 120.7
C121 C120 C119 121.3(13)
C121 C120 H12B 119.3
C119 C120 H12B 119.3
C120 C121 C122 120.9(13)
C120 C121 H12C 119.5
C122 C121 H12C 119.5
O29 C122 C121 126.1(11)
O29 C122 C117 113.6(10)
C121 C122 C117 120.2(12)
C124 C123 O29 112.2(11)
C124 C123 H12D 109.2
O29 C123 H12D 109.2
C124 C123 H12E 109.2
O29 C123 H12E 109.2
H12D C123 H12E 107.9
C123 C124 O30 111.0(13)
C123 C124 H12F 109.4
O30 C124 H12F 109.4
C123 C124 H12G 109.4
O30 C124 H12G 109.4
H12F C124 H12G 108.0
O30 C125 C126 113.3(9)
O30 C125 H12H 108.9
C126 C125 H12H 108.9
O30 C125 H12I 108.9
C126 C125 H12I 108.9
H12H C125 H12I 107.7
O31 C126 C125 111.9(8)
O31 C126 H12J 109.2
C125 C126 H12J 109.2
O31 C126 H12K 109.2
C125 C126 H12K 109.2
H12J C126 H12K 107.9
O31 C127 C128 108.8(6)
O31 C127 H12L 109.9
C128 C127 H12L 109.9
O31 C127 H12M 109.9
C128 C127 H12M 109.9
H12L C127 H12M 108.3
O32 C128 C127 109.1(6)
O32 C128 H12N 109.9
C127 C128 H12N 109.9
O32 C128 H12O 109.9
C127 C128 H12O 109.9
H12N C128 H12O 108.3
C130 C129 N3 121.6(7)
C130 C129 H12A 119.2
N3 C129 H12A 119.2
C129 C130 C131 121.1(7)
C129 C130 H13B 119.5
C131 C130 H13B 119.5
C132 C131 C130 115.4(7)
C132 C131 C136 122.2(7)
C130 C131 C136 122.3(7)
C131 C132 C133 123.3(7)
C131 C132 H13C 118.3
C133 C132 H13C 118.3
N3 C133 C132 119.2(7)
N3 C133 H13D 120.4
C132 C133 H13D 120.4
N4 C134 C135 121.6(7)
N4 C134 H13E 119.2
C135 C134 H13E 119.2
C134 C135 C136 120.4(7)
C134 C135 H13F 119.8
C136 C135 H13F 119.8
C135 C136 C137 116.3(7)
C135 C136 C131 121.5(7)
C137 C136 C131 122.1(7)
C138 C137 C136 120.0(7)
C138 C137 H13G 120.0
C136 C137 H13G 120.0
N4 C138 C137 122.3(7)
N4 C138 H13H 118.8
C137 C138 H13H 118.8
N3 C139 H13I 109.5
N3 C139 H13J 109.5
H13I C139 H13J 109.5
N3 C139 H13K 109.5
H13I C139 H13K 109.5
H13J C139 H13K 109.5
N4 C140 H14A 109.5
N4 C140 H14B 109.5
H14A C140 H14B 109.5
N4 C140 H14C 109.5
H14A C140 H14C 109.5
H14B C140 H14C 109.5
F6 P1 F4 96.9(5)
F6 P1 F5 92.8(4)
F4 P1 F5 90.1(4)
F6 P1 F2 91.4(4)
F4 P1 F2 171.1(5)
F5 P1 F2 92.7(4)
F6 P1 F3 91.4(4)
F4 P1 F3 92.0(4)
F5 P1 F3 175.0(5)
F2 P1 F3 84.6(4)
F6 P1 F1 178.0(5)
F4 P1 F1 85.1(4)
F5 P1 F1 87.1(4)
F2 P1 F1 86.7(4)
F3 P1 F1 88.6(4)
F7 P2 F8 93.4(4)
F7 P2 F12 178.4(5)
F8 P2 F12 88.2(4)
F7 P2 F10 90.1(4)
F8 P2 F10 176.5(4)
F12 P2 F10 88.3(4)
F7 P2 F11 89.8(4)
F8 P2 F11 90.4(3)
F12 P2 F11 90.5(4)
F10 P2 F11 89.0(3)
F7 P2 F9 90.0(4)
F8 P2 F9 89.1(3)
F12 P2 F9 89.7(4)
F10 P2 F9 91.5(3)
F11 P2 F9 179.5(4)
F17 P3 F14 96.4(5)
F17 P3 F18 90.8(4)
F14 P3 F18 91.5(4)
F17 P3 F13 92.3(4)
F14 P3 F13 90.8(4)
F18 P3 F13 175.9(5)
F17 P3 F16 89.3(4)
F14 P3 F16 174.3(5)
F18 P3 F16 89.0(4)
F13 P3 F16 88.4(4)
F17 P3 F15 177.2(5)
F14 P3 F15 86.3(4)
F18 P3 F15 88.0(4)
F13 P3 F15 88.8(3)
F16 P3 F15 88.1(4)
F21 P4 F22 91.4(6)
F21 P4 F24 90.8(6)
F22 P4 F24 88.7(6)
F21 P4 F23 177.6(7)
F22 P4 F23 90.8(6)
F24 P4 F23 90.2(6)
F21 P4 F20 88.9(6)
F22 P4 F20 179.6(7)
F24 P4 F20 91.0(6)
F23 P4 F20 88.9(7)
F21 P4 F19 90.9(5)
F22 P4 F19 90.5(5)
F24 P4 F19 178.2(6)
F23 P4 F19 88.1(5)
F20 P4 F19 89.8(5)
F22' P4' F24' 93.1(8)
F22' P4' F21' 91.1(6)
F24' P4' F21' 91.4(8)
F22' P4' F19' 91.3(6)
F24' P4' F19' 175.1(9)
F21' P4' F19' 90.6(6)
F22' P4' F23' 90.6(8)
F24' P4' F23' 87.6(8)
F21' P4' F23' 178.0(9)
F19' P4' F23' 90.2(6)
F22' P4' F20' 178.7(8)
F24' P4' F20' 85.7(8)
F21' P4' F20' 89.5(6)
F19' P4' F20' 89.9(6)
F23' P4' F20' 88.8(8)

loop_
_geom_bond_atom_site_label_1
_geom_bond_atom_site_label_2
_geom_bond_distance
N1 C59 1.324(7)
N1 C63 1.346(7)
N1 C69 1.493(7)
N2 C68 1.325(9)
N2 C64 1.336(8)
N2 C70 1.504(9)
N3 C133 1.325(8)
N3 C129 1.349(8)
N3 C139 1.476(8)
N4 C138 1.310(8)
N4 C134 1.317(8)
N4 C140 1.467(8)
O1 C4 1.368(8)
O1 C23 1.433(8)
O2 C25 1.367(10)
O2 C24 1.391(9)
O3 C27 1.398(9)
O3 C26 1.405(9)
O4 C29 1.362(8)
O4 C28 1.409(8)
O5 C34 1.381(8)
O5 C35 1.440(8)
O6 C37 1.390(8)
O6 C36 1.430(9)
O7 C39 1.420(8)
O7 C38 1.422(8)
O8 C5 1.388(7)
O8 C40 1.450(7)
O9 C11 1.348(9)
O9 C41 1.426(10)
O10 C43 1.334(11)
O10 C42 1.357(9)
O11 C45 1.406(12)
O11 C44 1.430(11)
O12 C47 1.367(9)
O12 C46 1.466(12)
O13 C52 1.317(11)
O13 C53 1.429(8)
O14 C54 1.293(13)
O14 C55 1.447(13)
O15 C56 1.325(13)
O15 C57 1.478(13)
O16 C12 1.392(8)
O16 C58 1.431(9)
O17 C74 1.352(7)
O17 C93 1.446(7)
O18 C95 1.356(11)
O18 C94 1.403(11)
O19 C96 1.242(11)
O19 C97 1.451(16)
O20 C99 1.337(10)
O20 C98 1.460(14)
O21 C105 1.404(10)
O21 C104 1.409(8)
O22 C107 1.356(11)
O22 C106 1.413(11)
O23 C108 1.377(10)
O23 C109 1.410(10)
O24 C75 1.375(7)
O24 C110 1.442(7)
O25 C81 1.364(7)
O25 C111 1.448(7)
O26 C113 1.243(11)
O26 C112 1.405(10)
O27 C114 1.375(10)
O27 C115 1.395(11)
O28 C117 1.352(11)
O28 C116 1.394(10)
O29 C122 1.345(11)
O29 C123 1.508(12)
O30 C125 1.368(10)
O30 C124 1.421(12)
O31 C126 1.404(9)
O31 C127 1.422(9)
O32 C82 1.395(7)
O32 C128 1.433(7)
C1 C21 1.504(10)
C1 C15 1.500(11)
C1 C14 1.525(10)
C1 C2 1.537(9)
C2 C3 1.360(9)
C2 C7 1.394(9)
C3 C4 1.384(9)
C3 H3A 0.9300
C4 C5 1.397(9)
C5 C6 1.353(9)
C6 C7 1.403(9)
C6 H6A 0.9300
C7 C8 1.517(9)
C8 C20 1.518(10)
C8 C22 1.528(10)
C8 C9 1.535(10)
C9 C10 1.375(9)
C9 C14 1.384(9)
C10 C11 1.403(10)
C10 H10A 0.9300
C11 C12 1.386(10)
C12 C13 1.368(10)
C13 C14 1.386(10)
C13 H13A 0.9300
C15 C16 1.381(10)
C15 C20 1.398(11)
C16 C17 1.359(14)
C16 H16A 0.9300
C17 C18 1.396(14)
C17 H17A 0.9300
C18 C19 1.357(12)
C18 H18A 0.9300
C19 C20 1.389(11)
C19 H19A 0.9300
C21 H21A 0.9600
C21 H21B 0.9600
C21 H21C 0.9600
C22 H22A 0.9600
C22 H22B 0.9600
C22 H22C 0.9600
C23 C24 1.465(10)
C23 H23A 0.9700
C23 H23B 0.9700
C24 H24A 0.9700
C24 H24B 0.9700
C25 C26 1.475(12)
C25 H25A 0.9700
C25 H25B 0.9700
C26 H26A 0.9700
C26 H26B 0.9700
C27 C28 1.488(10)
C27 H27A 0.9700
C27 H27B 0.9700
C28 H28A 0.9700
C28 H28B 0.9700
C29 C30 1.389(10)
C29 C34 1.422(9)
C30 C31 1.335(11)
C30 H30A 0.9300
C31 C32 1.352(11)
C31 H31A 0.9300
C32 C33 1.322(11)
C32 H32A 0.9300
C33 C34 1.353(10)
C33 H33A 0.9300
C35 C36 1.404(10)
C35 H35A 0.9700
C35 H35B 0.9700
C36 H36A 0.9700
C36 H36B 0.9700
C37 C38 1.438(10)
C37 H37A 0.9700
C37 H37B 0.9700
C38 H38A 0.9700
C38 H38B 0.9700
C39 C40 1.505(9)
C39 H39A 0.9700
C39 H39B 0.9700
C40 H40A 0.9700
C40 H40B 0.9700
C41 C42 1.464(11)
C41 H41A 0.9700
C41 H41B 0.9700
C42 H42A 0.9700
C42 H42B 0.9700
C43 C44 1.433(14)
C43 H43A 0.9700
C43 H43B 0.9700
C44 H44A 0.9700
C44 H44B 0.9700
C45 C46 1.432(14)
C45 H45A 0.9700
C45 H45B 0.9700
C46 H46A 0.9700
C46 H46B 0.9700
C47 C48 1.3900
C47 C52 1.3900
C48 C49 1.3900
C48 H48A 0.9300
C49 C50 1.3900
C49 H49A 0.9300
C50 C51 1.3900
C50 H50A 0.9300
C51 C52 1.3900
C51 H51A 0.9300
C53 C54 1.432(9)
C53 H53A 0.9700
C53 H53B 0.9700
C54 H54A 0.9700
C54 H54B 0.9700
C55 C56 1.347(15)
C55 H55A 0.9700
C55 H55B 0.9700
C56 H56A 0.9700
C56 H56B 0.9700
C57 C58 1.446(12)
C57 H57A 0.9700
C57 H57B 0.9700
C58 H58A 0.9700
C58 H58B 0.9700
C59 C60 1.372(8)
C59 H59A 0.9300
C60 C61 1.374(8)
C60 H60A 0.9300
C61 C62 1.368(8)
C61 C66 1.494(9)
C62 C63 1.361(9)
C62 H62A 0.9300
C63 H63A 0.9300
C64 C65 1.357(9)
C64 H64A 0.9300
C65 C66 1.361(8)
C65 H65A 0.9300
C66 C67 1.390(9)
C67 C68 1.337(9)
C67 H67A 0.9300
C68 H68A 0.9300
C69 H69A 0.9600
C69 H69B 0.9600
C69 H69C 0.9600
C70 H70A 0.9600
C70 H70B 0.9600
C70 H70C 0.9600
C71 C91 1.524(8)
C71 C85 1.536(9)
C71 C72 1.534(8)
C71 C84 1.538(8)
C72 C77 1.365(8)
C72 C73 1.384(8)
C73 C74 1.377(8)
C73 H73A 0.9300
C74 C75 1.401(8)
C75 C76 1.356(8)
C76 C77 1.392(8)
C76 H76A 0.9300
C77 C78 1.538(8)
C78 C92 1.519(8)
C78 C90 1.554(9)
C78 C79 1.548(8)
C79 C80 1.355(8)
C79 C84 1.377(8)
C80 C81 1.377(8)
C80 H80A 0.9300
C81 C82 1.392(8)
C82 C83 1.404(8)
C83 C84 1.401(8)
C83 H83A 0.9300
C85 C86 1.361(9)
C85 C90 1.407(9)
C86 C87 1.407(11)
C86 H86A 0.9300
C87 C88 1.342(12)
C87 H87A 0.9300
C88 C89 1.333(11)
C88 H88A 0.9300
C89 C90 1.420(9)
C89 H89A 0.9300
C91 H91A 0.9600
C91 H91B 0.9600
C91 H91C 0.9600
C92 H92A 0.9600
C92 H92B 0.9600
C92 H92C 0.9600
C93 C94 1.452(11)
C93 H93A 0.9700
C93 H93B 0.9700
C94 H94A 0.9700
C94 H94B 0.9700
C95 C96 1.381(14)
C95 H95A 0.9700
C95 H95B 0.9700
C96 H96A 0.9700
C96 H96B 0.9700
C97 C98 1.491(16)
C97 H97A 0.9700
C97 H97B 0.9700
C98 H98A 0.9700
C98 H98B 0.9700
C99 C100 1.3900
C99 C104 1.3900
C100 C101 1.3900
C100 H10B 0.9300
C101 C102 1.3900
C101 H10C 0.9300
C102 C103 1.3900
C102 H10D 0.9300
C103 C104 1.3900
C103 H10E 0.9300
C105 C106 1.503(13)
C105 H10F 0.9700
C105 H10G 0.9700
C106 H10H 0.9700
C106 H10I 0.9700
C107 C108 1.485(14)
C107 H10J 0.9700
C107 H10K 0.9700
C108 H10L 0.9700
C108 H10M 0.9700
C109 C110 1.485(10)
C109 H10N 0.9700
C109 H10O 0.9700
C110 H11A 0.9700
C110 H11B 0.9700
C111 C112 1.472(9)
C111 H11C 0.9700
C111 H11D 0.9700
C112 H11E 0.9700
C112 H11F 0.9700
C113 C114 1.397(13)
C113 H11G 0.9700
C113 H11H 0.9700
C114 H11O 0.9700
C114 H11P 0.9700
C115 C116 1.448(13)
C115 H11I 0.9700
C115 H11J 0.9700
C116 H11K 0.9700
C116 H11L 0.9700
C117 C122 1.385(12)
C117 C118 1.391(13)
C118 C119 1.400(14)
C118 H11M 0.9300
C119 C120 1.360(14)
C119 H11N 0.9300
C120 C121 1.347(14)
C120 H12B 0.9300
C121 C122 1.380(14)
C121 H12C 0.9300
C123 C124 1.352(15)
C123 H12D 0.9700
C123 H12E 0.9700
C124 H12F 0.9700
C124 H12G 0.9700
C125 C126 1.456(12)
C125 H12H 0.9700
C125 H12I 0.9700
C126 H12J 0.9700
C126 H12K 0.9700
C127 C128 1.464(9)
C127 H12L 0.9700
C127 H12M 0.9700
C128 H12N 0.9700
C128 H12O 0.9700
C129 C130 1.343(9)
C129 H12A 0.9300
C130 C131 1.379(9)
C130 H13B 0.9300
C131 C132 1.355(9)
C131 C136 1.481(9)
C132 C133 1.370(9)
C132 H13C 0.9300
C133 H13D 0.9300
C134 C135 1.378(9)
C134 H13E 0.9300
C135 C136 1.374(9)
C135 H13F 0.9300
C136 C137 1.385(9)
C137 C138 1.370(9)
C137 H13G 0.9300
C138 H13H 0.9300
C139 H13I 0.9600
C139 H13J 0.9600
C139 H13K 0.9600
C140 H14A 0.9600
C140 H14B 0.9600
C140 H14C 0.9600
P1 F6 1.498(6)
P1 F4 1.503(6)
P1 F5 1.537(6)
P1 F2 1.546(6)
P1 F3 1.574(5)
P1 F1 1.588(6)
P2 F7 1.549(6)
P2 F8 1.551(5)
P2 F12 1.557(6)
P2 F10 1.563(5)
P2 F11 1.567(5)
P2 F9 1.567(5)
P3 F17 1.508(6)
P3 F14 1.528(6)
P3 F18 1.547(5)
P3 F13 1.546(5)
P3 F16 1.569(6)
P3 F15 1.596(6)
P4 F21 1.527(7)
P4 F22 1.538(8)
P4 F24 1.538(7)
P4 F23 1.547(8)
P4 F20 1.553(8)
P4 F19 1.558(6)
P4' F22' 1.525(8)
P4' F24' 1.534(9)
P4' F21' 1.542(9)
P4' F19' 1.550(9)
P4' F23' 1.560(9)
P4' F20' 1.579(8)

loop_
_geom_torsion_atom_site_label_1
_geom_torsion_atom_site_label_2
_geom_torsion_atom_site_label_3
_geom_torsion_atom_site_label_4
_geom_torsion
C21 C1 C2 C3 3.0(12)
C15 C1 C2 C3 -124.3(9)
C14 C1 C2 C3 127.1(8)
C21 C1 C2 C7 -178.6(6)
C15 C1 C2 C7 54.1(8)
C14 C1 C2 C7 -54.6(9)
C7 C2 C3 C4 3.4(11)
C1 C2 C3 C4 -178.3(7)
C23 O1 C4 C3 24.2(10)
C23 O1 C4 C5 -159.4(6)
C2 C3 C4 O1 177.0(7)
C2 C3 C4 C5 0.7(11)
C40 O8 C5 C6 -6.6(10)
C40 O8 C5 C4 173.9(6)
O1 C4 C5 C6 179.8(7)
C3 C4 C5 C6 -3.6(11)
O1 C4 C5 O8 -0.6(9)
C3 C4 C5 O8 176.0(6)
O8 C5 C6 C7 -177.3(6)
C4 C5 C6 C7 2.2(11)
C3 C2 C7 C6 -4.7(11)
C1 C2 C7 C6 176.7(6)
C3 C2 C7 C8 177.7(7)
C1 C2 C7 C8 -0.8(9)
C5 C6 C7 C2 2.0(10)
C5 C6 C7 C8 179.2(7)
C2 C7 C8 C20 -53.0(8)
C6 C7 C8 C20 129.6(8)
C2 C7 C8 C22 179.3(6)
C6 C7 C8 C22 1.9(10)
C2 C7 C8 C9 55.7(8)
C6 C7 C8 C9 -121.6(7)
C20 C8 C9 C10 -123.2(8)
C7 C8 C9 C10 125.3(8)
C22 C8 C9 C10 2.0(10)
C20 C8 C9 C14 57.7(8)
C7 C8 C9 C14 -53.7(8)
C22 C8 C9 C14 -177.0(6)
C14 C9 C10 C11 -1.7(11)
C8 C9 C10 C11 179.4(6)
C41 O9 C11 C12 -161.6(7)
C41 O9 C11 C10 23.6(10)
C9 C10 C11 O9 179.4(7)
C9 C10 C11 C12 4.6(10)
O9 C11 C12 C13 -179.9(7)
C10 C11 C12 C13 -4.8(11)
O9 C11 C12 O16 0.4(9)
C10 C11 C12 O16 175.5(6)
C58 O16 C12 C13 -13.2(10)
C58 O16 C12 C11 166.5(7)
C11 C12 C13 C14 2.1(11)
O16 C12 C13 C14 -178.3(6)
C12 C13 C14 C9 1.1(11)
C12 C13 C14 C1 -178.4(7)
C10 C9 C14 C13 -1.3(11)
C8 C9 C14 C13 177.8(6)
C10 C9 C14 C1 178.3(6)
C8 C9 C14 C1 -2.6(9)
C21 C1 C14 C13 1.8(11)
C15 C1 C14 C13 127.1(8)
C2 C1 C14 C13 -123.6(8)
C21 C1 C14 C9 -177.7(7)
C15 C1 C14 C9 -52.4(8)
C2 C1 C14 C9 56.9(9)
C21 C1 C15 C16 0.7(11)
C14 C1 C15 C16 -123.6(8)
C2 C1 C15 C16 128.4(8)
C21 C1 C15 C20 177.0(7)
C14 C1 C15 C20 52.7(8)
C2 C1 C15 C20 -55.3(8)
C20 C15 C16 C17 2.8(12)
C1 C15 C16 C17 179.0(8)
C15 C16 C17 C18 -0.7(15)
C16 C17 C18 C19 -1.7(16)
C17 C18 C19 C20 1.8(13)
C18 C19 C20 C15 0.3(12)
C18 C19 C20 C8 178.6(8)
C16 C15 C20 C19 -2.7(12)
C1 C15 C20 C19 -179.2(7)
C16 C15 C20 C8 178.7(7)
C1 C15 C20 C8 2.3(10)
C7 C8 C20 C19 -126.3(8)
C22 C8 C20 C19 0.1(11)
C9 C8 C20 C19 124.1(8)
C7 C8 C20 C15 52.1(8)
C22 C8 C20 C15 178.5(7)
C9 C8 C20 C15 -57.5(8)
C4 O1 C23 C24 -173.2(7)
C25 O2 C24 C23 174.9(7)
O1 C23 C24 O2 76.2(8)
C24 O2 C25 C26 -173.4(7)
C27 O3 C26 C25 -177.0(8)
O2 C25 C26 O3 -57.4(11)
C26 O3 C27 C28 -151.3(7)
C29 O4 C28 C27 -175.8(7)
O3 C27 C28 O4 -64.5(9)
C28 O4 C29 C30 -0.4(10)
C28 O4 C29 C34 -179.3(6)
O4 C29 C30 C31 -176.4(8)
C34 C29 C30 C31 2.5(12)
C29 C30 C31 C32 -5.1(14)
C30 C31 C32 C33 5.3(15)
C31 C32 C33 C34 -2.9(15)
C32 C33 C34 O5 178.1(8)
C32 C33 C34 C29 0.2(12)
C35 O5 C34 C33 6.2(10)
C35 O5 C34 C29 -175.9(6)
O4 C29 C34 C33 179.0(7)
C30 C29 C34 C33 0.0(10)
O4 C29 C34 O5 0.9(9)
C30 C29 C34 O5 -178.1(6)
C34 O5 C35 C36 -178.0(7)
O5 C35 C36 O6 69.0(9)
C37 O6 C36 C35 103.7(8)
C36 O6 C37 C38 179.4(7)
C39 O7 C38 C37 167.6(6)
O6 C37 C38 O7 70.3(9)
C38 O7 C39 C40 -179.1(6)
C5 O8 C40 C39 -178.7(6)
O7 C39 C40 O8 -76.7(7)
C11 O9 C41 C42 -178.7(7)
C43 O10 C42 C41 172.0(10)
O9 C41 C42 O10 76.5(9)
C42 O10 C43 C44 -166.4(10)
C45 O11 C44 C43 178.7(10)
O10 C43 C44 O11 -55.6(14)
C44 O11 C45 C46 -162.1(9)
O11 C45 C46 O12 -62.3(14)
C47 O12 C46 C45 -73.1(13)
C46 O12 C47 C48 -9.3(12)
C46 O12 C47 C52 173.6(8)
O12 C47 C48 C49 -176.9(8)
C52 C47 C48 C49 0.0
C47 C48 C49 C50 0.0
C48 C49 C50 C51 0.0
C49 C50 C51 C52 0.0
C53 O13 C52 C51 -38.2(15)
C53 O13 C52 C47 140.2(10)
C50 C51 C52 O13 178.3(10)
C50 C51 C52 C47 0.0
O12 C47 C52 O13 -1.3(9)
C48 C47 C52 O13 -178.5(9)
O12 C47 C52 C51 177.2(7)
C48 C47 C52 C51 0.0
C52 O13 C53 C54 123.8(14)
C55 O14 C54 C53 144.2(13)
O13 C53 C54 O14 63(2)
C54 O14 C55 C56 175.6(14)
C57 O15 C56 C55 176.7(14)
O14 C55 C56 O15 54(2)
C56 O15 C57 C58 -171.1(10)
C12 O16 C58 C57 -176.8(9)
O15 C57 C58 O16 -74.5(11)
C63 N1 C59 C60 2.1(10)
C69 N1 C59 C60 -178.2(6)
N1 C59 C60 C61 1.3(11)
C59 C60 C61 C62 -4.6(10)
C59 C60 C61 C66 173.4(7)
C60 C61 C62 C63 4.4(11)
C66 C61 C62 C63 -173.6(7)
C59 N1 C63 C62 -2.3(10)
C69 N1 C63 C62 178.0(7)
C61 C62 C63 N1 -1.0(12)
C68 N2 C64 C65 -2.8(11)
C70 N2 C64 C65 178.0(7)
N2 C64 C65 C66 1.5(11)
C64 C65 C66 C67 1.0(11)
C64 C65 C66 C61 -175.6(7)
C62 C61 C66 C65 -157.9(7)
C60 C61 C66 C65 24.1(10)
C62 C61 C66 C67 25.7(10)
C60 C61 C66 C67 -152.2(7)
C65 C66 C67 C68 -2.3(11)
C61 C66 C67 C68 174.3(7)
C64 N2 C68 C67 1.5(12)
C70 N2 C68 C67 -179.3(7)
C66 C67 C68 N2 1.2(13)
C91 C71 C72 C77 179.7(5)
C85 C71 C72 C77 55.9(6)
C84 C71 C72 C77 -53.8(6)
C91 C71 C72 C73 1.3(8)
C85 C71 C72 C73 -122.6(6)
C84 C71 C72 C73 127.7(6)
C77 C72 C73 C74 -1.5(9)
C71 C72 C73 C74 176.8(5)
C93 O17 C74 C73 10.9(9)
C93 O17 C74 C75 -169.5(6)
C72 C73 C74 O17 -179.5(6)
C72 C73 C74 C75 0.9(9)
C110 O24 C75 C76 -9.4(9)
C110 O24 C75 C74 171.0(6)
O17 C74 C75 C76 -179.0(6)
C73 C74 C75 C76 0.6(9)
O17 C74 C75 O24 0.6(8)
C73 C74 C75 O24 -179.7(5)
O24 C75 C76 C77 179.0(6)
C74 C75 C76 C77 -1.4(10)
C73 C72 C77 C76 0.7(9)
C71 C72 C77 C76 -177.9(5)
C73 C72 C77 C78 179.3(5)
C71 C72 C77 C78 0.7(7)
C75 C76 C77 C72 0.8(9)
C75 C76 C77 C78 -177.7(6)
C72 C77 C78 C92 179.2(5)
C76 C77 C78 C92 -2.3(9)
C72 C77 C78 C90 -54.8(7)
C76 C77 C78 C90 123.7(7)
C72 C77 C78 C79 52.8(7)
C76 C77 C78 C79 -128.6(6)
C92 C78 C79 C80 4.1(9)
C77 C78 C79 C80 130.2(7)
C90 C78 C79 C80 -123.3(7)
C92 C78 C79 C84 -178.5(6)
C77 C78 C79 C84 -52.4(7)
C90 C78 C79 C84 54.2(7)
C84 C79 C80 C81 1.5(10)
C78 C79 C80 C81 178.8(6)
C111 O25 C81 C80 19.2(10)
C111 O25 C81 C82 -162.8(6)
C79 C80 C81 O25 179.8(6)
C79 C80 C81 C82 1.8(10)
O25 C81 C82 O32 -1.0(9)
C80 C81 C82 O32 177.2(6)
O25 C81 C82 C83 178.9(6)
C80 C81 C82 C83 -2.9(10)
C128 O32 C82 C81 171.3(6)
C128 O32 C82 C83 -8.6(9)
C81 C82 C83 C84 0.7(9)
O32 C82 C83 C84 -179.4(6)
C80 C79 C84 C83 -3.8(9)
C78 C79 C84 C83 178.6(6)
C80 C79 C84 C71 177.3(6)
C78 C79 C84 C71 -0.3(8)
C82 C83 C84 C79 2.7(9)
C82 C83 C84 C71 -178.6(6)
C91 C71 C84 C79 -179.8(5)
C85 C71 C84 C79 -55.7(7)
C72 C71 C84 C79 53.9(7)
C91 C71 C84 C83 1.3(9)
C85 C71 C84 C83 125.4(6)
C72 C71 C84 C83 -125.0(6)
C91 C71 C85 C86 0.0(9)
C72 C71 C85 C86 124.9(7)
C84 C71 C85 C86 -125.2(7)
C91 C71 C85 C90 179.9(5)
C72 C71 C85 C90 -55.2(6)
C84 C71 C85 C90 54.7(7)
C90 C85 C86 C87 1.7(10)
C71 C85 C86 C87 -178.4(6)
C85 C86 C87 C88 -0.6(13)
C86 C87 C88 C89 0.1(15)
C87 C88 C89 C90 -0.7(14)
C86 C85 C90 C89 -2.3(9)
C71 C85 C90 C89 177.8(6)
C86 C85 C90 C78 179.7(6)
C71 C85 C90 C78 -0.2(7)
C88 C89 C90 C85 1.8(10)
C88 C89 C90 C78 179.5(7)
C92 C78 C90 C85 179.1(5)
C77 C78 C90 C85 54.2(6)
C79 C78 C90 C85 -54.4(6)
C92 C78 C90 C89 1.3(9)
C77 C78 C90 C89 -123.6(7)
C79 C78 C90 C89 127.8(6)
C74 O17 C93 C94 178.7(7)
C95 O18 C94 C93 167.8(9)
O17 C93 C94 O18 71.6(9)
C94 O18 C95 C96 -176.1(12)
C97 O19 C96 C95 -179.9(14)
O18 C95 C96 O19 -27(2)
C96 O19 C97 C98 -125.9(15)
C99 O20 C98 C97 -177.9(10)
O19 C97 C98 O20 -78.3(13)
C98 O20 C99 C100 -10.7(11)
C98 O20 C99 C104 170.6(7)
O20 C99 C100 C101 -178.7(8)
C104 C99 C100 C101 0.0
C99 C100 C101 C102 0.0
C100 C101 C102 C103 0.0
C101 C102 C103 C104 0.0
C102 C103 C104 C99 0.0
C102 C103 C104 O21 179.8(7)
O20 C99 C104 C103 178.8(7)
C100 C99 C104 C103 0.0
O20 C99 C104 O21 -1.0(7)
C100 C99 C104 O21 -179.8(6)
C105 O21 C104 C103 13.2(9)
C105 O21 C104 C99 -167.0(6)
C104 O21 C105 C106 175.1(8)
C107 O22 C106 C105 -171.2(9)
O21 C105 C106 O22 76.4(11)
C106 O22 C107 C108 -172.7(9)
C109 O23 C108 C107 -175.5(9)
O22 C107 C108 O23 -36.6(14)
C108 O23 C109 C110 -153.3(8)
C75 O24 C110 C109 177.1(7)
O23 C109 C110 O24 -68.8(8)
C81 O25 C111 C112 172.0(6)
C113 O26 C112 C111 102.5(12)
O25 C111 C112 O26 70.5(9)
C112 O26 C113 C114 -176.4(11)
C115 O27 C114 C113 162.3(11)
O26 C113 C114 O27 44.2(19)
C114 O27 C115 C116 -168.4(9)
C117 O28 C116 C115 -90.3(12)
O27 C115 C116 O28 -72.1(13)
C116 O28 C117 C122 -168.3(9)
C116 O28 C117 C118 8.9(14)
O28 C117 C118 C119 -178.6(9)
C122 C117 C118 C119 -1.4(15)
C117 C118 C119 C120 2.7(16)
C118 C119 C120 C121 -2.1(19)
C119 C120 C121 C122 0(2)
C123 O29 C122 C121 6.5(15)
C123 O29 C122 C117 -177.5(9)
C120 C121 C122 O29 176.9(11)
C120 C121 C122 C117 1.1(17)
O28 C117 C122 O29 0.6(12)
C118 C117 C122 O29 -176.8(8)
O28 C117 C122 C121 176.8(9)
C118 C117 C122 C121 -0.6(14)
C122 O29 C123 C124 84.2(15)
O29 C123 C124 O30 68.0(16)
C125 O30 C124 C123 136.4(11)
C124 O30 C125 C126 177.2(11)
C127 O31 C126 C125 165.8(7)
O30 C125 C126 O31 60.1(12)
C126 O31 C127 C128 179.0(6)
C82 O32 C128 C127 177.6(6)
O31 C127 C128 O32 -76.7(7)
C133 N3 C129 C130 1.7(12)
C139 N3 C129 C130 -178.0(7)
N3 C129 C130 C131 1.0(13)
C129 C130 C131 C132 -2.1(12)
C129 C130 C131 C136 174.0(7)
C130 C131 C132 C133 0.7(12)
C136 C131 C132 C133 -175.5(7)
C129 N3 C133 C132 -3.1(12)
C139 N3 C133 C132 176.6(7)
C131 C132 C133 N3 1.9(14)
C138 N4 C134 C135 -1.6(11)
C140 N4 C134 C135 175.7(7)
N4 C134 C135 C136 -0.9(11)
C134 C135 C136 C137 2.7(11)
C134 C135 C136 C131 -174.9(6)
C132 C131 C136 C135 -175.2(7)
C130 C131 C136 C135 8.9(11)
C132 C131 C136 C137 7.3(11)
C130 C131 C136 C137 -168.6(7)
C135 C136 C137 C138 -2.2(10)
C131 C136 C137 C138 175.4(7)
C134 N4 C138 C137 2.2(11)
C140 N4 C138 C137 -175.2(7)
C136 C137 C138 N4 -0.2(12)

loop_
_platon_squeeze_void_nr
_platon_squeeze_void_average_x
_platon_squeeze_void_average_y
_platon_squeeze_void_average_z
_platon_squeeze_void_volume
_platon_squeeze_void_count_electrons
1 0.026 0.203 1.000 117.3 21.0
2 -0.238 0.262 0.500 934.0 169.0
3 -0.026 0.797 1.000 117.1 21.9
4 0.275 0.992 0.817 6.1 0.3
5 0.500 1.000 1.000 241.2 43.0
6 0.725 0.008 0.184 6.0 0.4
